data_7710376
loop_
_publ_author_name
'Petrus, Rafa\/l'
'Lis, Tadeusz'
'Kowali\'nski, Adrian'

_publ_section_title
;
 Use of heterometallic magnesium-alkali metal aryloxides in ring-opening
 polymerization of cyclic esters
;
_journal_name_full 'Dalton Transactions'
_journal_paper_doi 10.1039/D2DT00731B
_journal_year 2022
_chemical_formula_moiety 'C114 H110 Al Mg6 Na4 O49, C4 H8 O'
_chemical_formula_sum 'C118 H118 Al Mg6 Na4 O50'
_chemical_formula_weight 2600.92
_space_group_crystal_system monoclinic
_space_group_IT_number 15
_space_group_name_Hall '-C 2yc'
_space_group_name_H-M_alt 'C 1 2/c 1'
_atom_sites_solution_hydrogens mixed
_atom_sites_solution_primary direct
_audit_creation_method SHELXL-2014/7
_audit_update_record
;
2022-04-26 deposited with the CCDC.	2022-05-30 downloaded from the CCDC.
;
_cell_angle_alpha 90
_cell_angle_beta 108.43(5)
_cell_angle_gamma 90
_cell_formula_units_Z 8
_cell_length_a 58.522(18)
_cell_length_b 15.832(5)
_cell_length_c 27.991(12)
_cell_measurement_reflns_used 6154
_cell_measurement_temperature 100(2)
_cell_measurement_theta_max 25.7510
_cell_measurement_theta_min 1.6930
_cell_volume 24604(17)
_computing_cell_refinement 'CrysAlis PRO (Agilent, 2011)'
_computing_data_collection 'CrysAlis PRO (Agilent, 2011)'
_computing_data_reduction 'CrysAlis PRO (Agilent, 2011)'
_computing_molecular_graphics 'DIAMOND  (Brandenburg, 2007)'
_computing_publication_material 'SHELXL-2014/7 (Sheldrick, 2014)'
_computing_structure_refinement 'SHELXL-2014/7 (Sheldrick, 2014)'
_computing_structure_solution 'SHELXS-2014/7 (Sheldrick, 2014)'
_diffrn_ambient_temperature 100(2)
_diffrn_measured_fraction_theta_full 0.990
_diffrn_measured_fraction_theta_max 0.987
_diffrn_measurement_device_type 'Xcalibur, Ruby'
_diffrn_measurement_method \w
_diffrn_radiation_monochromator graphite
_diffrn_radiation_source 'Enhance (Mo) X-ray Source'
_diffrn_radiation_type 'Mo K\a'
_diffrn_radiation_wavelength 0.7107
_diffrn_reflns_av_R_equivalents 0.0948
_diffrn_reflns_av_unetI/netI 0.2176
_diffrn_reflns_Laue_measured_fraction_full 0.990
_diffrn_reflns_Laue_measured_fraction_max 0.987
_diffrn_reflns_limit_h_max 73
_diffrn_reflns_limit_h_min -55
_diffrn_reflns_limit_k_max 13
_diffrn_reflns_limit_k_min -19
_diffrn_reflns_limit_l_max 28
_diffrn_reflns_limit_l_min -34
_diffrn_reflns_number 54054
_diffrn_reflns_point_group_measured_fraction_full 0.990
_diffrn_reflns_point_group_measured_fraction_max 0.987
_diffrn_reflns_theta_full 25.500
_diffrn_reflns_theta_max 26.372
_diffrn_reflns_theta_min 1.467
_exptl_absorpt_coefficient_mu 0.154
_exptl_absorpt_correction_T_max 0.991
_exptl_absorpt_correction_T_min 0.973
_exptl_absorpt_correction_type analytical
_exptl_absorpt_process_details
;
CrysAlisPro, Agilent Technologies,
Version 1.171.36.28 (release 01-02-2013 CrysAlis171 .NET)
Analytical numeric absorption correction using a multifaceted crystal
model based on expressions derived by R.C. Clark & J.S. Reid.
(Clark, R. C. & Reid, J. S. (1995). Acta Cryst. A51, 887-897)
;
_exptl_crystal_colour colourless
_exptl_crystal_density_diffrn 1.404
_exptl_crystal_description plate
_exptl_crystal_F_000 10840
_exptl_crystal_size_max 0.200
_exptl_crystal_size_mid 0.170
_exptl_crystal_size_min 0.050
_refine_diff_density_max 0.821
_refine_diff_density_min -0.438
_refine_diff_density_rms 0.079
_refine_ls_extinction_method none
_refine_ls_goodness_of_fit_ref 0.976
_refine_ls_hydrogen_treatment mixed
_refine_ls_matrix_type full
_refine_ls_number_parameters 1628
_refine_ls_number_reflns 24832
_refine_ls_number_restraints 21
_refine_ls_restrained_S_all 0.977
_refine_ls_R_factor_all 0.2219
_refine_ls_R_factor_gt 0.0782
_refine_ls_shift/su_max 0.048
_refine_ls_shift/su_mean 0.000
_refine_ls_structure_factor_coef Fsqd
_refine_ls_weighting_details 'w=1/[\s^2^(Fo^2^)+(0.0728P)^2^] where P=(Fo^2^+2Fc^2^)/3'
_refine_ls_weighting_scheme calc
_refine_ls_wR_factor_gt 0.1564
_refine_ls_wR_factor_ref 0.2427
_reflns_Friedel_coverage 0.000
_reflns_number_gt 8570
_reflns_number_total 24832
_reflns_threshold_expression 'I > 2\s(I)'
_cod_data_source_file d2dt00731b2.cif
_cod_data_source_block 6_CCDC1
_cod_original_sg_symbol_H-M 'C 2/c'
_cod_database_code 7710376
_shelx_shelxl_version_number 2014/7
_shelx_space_group_comment
;
The symmetry employed for this shelxl refinement is uniquely defined
by the following loop, which should always be used as a source of
symmetry information in preference to the above space-group names.
They are only intended as comments.
;
_shelx_estimated_absorpt_t_min 0.970
_shelx_estimated_absorpt_t_max 0.992

loop_
_space_group_symop_operation_xyz
'x, y, z'
'-x, y, -z+1/2'
'x+1/2, y+1/2, z'
'-x+1/2, y+1/2, -z+1/2'
'-x, -y, -z'
'x, -y, z-1/2'
'-x+1/2, -y+1/2, -z'
'x+1/2, -y+1/2, z-1/2'

loop_
_atom_site_label
_atom_site_type_symbol
_atom_site_fract_x
_atom_site_fract_y
_atom_site_fract_z
_atom_site_U_iso_or_equiv
_atom_site_adp_type
_atom_site_occupancy
_atom_site_site_symmetry_order
_atom_site_calc_flag
_atom_site_refinement_flags_posn
_atom_site_refinement_flags_adp
_atom_site_refinement_flags_occupancy
_atom_site_disorder_assembly
_atom_site_disorder_group
Na1 Na 0.35458(4) 0.83921(13) 0.36635(8) 0.0404(6) Uani 1 1 d . . . . .
Na2 Na 0.37887(4) 0.54355(14) 0.38492(8) 0.0420(6) Uani 1 1 d . . . . .
Na3 Na 0.34189(4) 0.66146(14) 0.51085(8) 0.0391(6) Uani 1 1 d . . . . .
Na4 Na 0.42379(4) 0.74976(15) 0.51378(8) 0.0451(7) Uani 1 1 d . . . . .
Mg1 Mg 0.33507(4) 0.65116(12) 0.31838(7) 0.0351(5) Uani 1 1 d . . . . .
Mg2 Mg 0.32370(4) 0.55472(12) 0.40552(7) 0.0347(5) Uani 1 1 d . . . . .
Mg3 Mg 0.38284(4) 0.81752(12) 0.55896(7) 0.0363(5) Uani 1 1 d . . . . .
Mg4 Mg 0.33792(4) 0.86599(12) 0.46963(7) 0.0359(5) Uani 1 1 d . . . . .
Mg5 Mg 0.42810(4) 0.65027(12) 0.41198(7) 0.0365(5) Uani 1 1 d . . . . .
Mg6 Mg 0.41452(4) 0.84073(12) 0.40612(7) 0.0398(5) Uani 1 1 d . . . . .
Al1 Al 0.37437(3) 0.69900(11) 0.44450(6) 0.0336(5) Uani 1 1 d . . . . .
O5 O 0.35749(7) 0.5958(2) 0.44523(13) 0.0322(10) Uani 1 1 d . . . . .
H5 H 0.3589 0.5571 0.4665 0.18(5) Uiso 1 1 d R . . . .
O1 O 0.36484(7) 0.6873(2) 0.37300(12) 0.0320(10) Uani 1 1 d . . . . .
H1 H 0.3746 0.7072 0.3595 0.020(15) Uiso 1 1 d R . . . .
O2 O 0.38274(7) 0.7137(2) 0.51594(13) 0.0328(10) Uani 1 1 d . . . . .
H2 H 0.3910 0.6741 0.5329 0.04(2) Uiso 1 1 d R . . . .
O3 O 0.34638(7) 0.7605(2) 0.43964(13) 0.0316(10) Uani 1 1 d . . . . .
H3 H 0.3343 0.7386 0.4186 0.039(19) Uiso 1 1 d R . . . .
O4 O 0.40368(7) 0.6409(2) 0.45038(14) 0.0335(10) Uani 1 1 d . . . . .
H4 H 0.4074 0.5941 0.4649 0.12(4) Uiso 1 1 d R . . . .
O6 O 0.39110(7) 0.8008(2) 0.43968(13) 0.0339(10) Uani 1 1 d . . . . .
H6 H 0.3869 0.8385 0.4563 0.032(18) Uiso 1 1 d R . . . .
O1A O 0.33680(7) 0.5250(2) 0.34436(13) 0.0355(10) Uani 1 1 d . . . . .
C1A C 0.33338(11) 0.4570(4) 0.3145(2) 0.0339(15) Uani 1 1 d . . . . .
C2A C 0.32202(11) 0.3850(4) 0.3239(2) 0.0384(16) Uani 1 1 d . . . . .
H2A H 0.3159 0.3852 0.3516 0.046 Uiso 1 1 calc R U . . .
C3A C 0.31922(11) 0.3139(4) 0.2950(2) 0.0406(16) Uani 1 1 d . . . . .
H3A H 0.3115 0.2658 0.3031 0.049 Uiso 1 1 calc R U . . .
C4A C 0.32752(12) 0.3115(4) 0.2544(2) 0.0458(17) Uani 1 1 d . . . . .
H4A H 0.3256 0.2619 0.2344 0.055 Uiso 1 1 calc R U . . .
C5A C 0.33871(12) 0.3814(4) 0.2427(2) 0.0446(17) Uani 1 1 d . . . . .
H5A H 0.3440 0.3801 0.2140 0.053 Uiso 1 1 calc R U . . .
C6A C 0.34240(11) 0.4546(3) 0.2726(2) 0.0333(15) Uani 1 1 d . . . . .
C7A C 0.35439(12) 0.5258(4) 0.2599(2) 0.0397(16) Uani 1 1 d . . . . .
O2A O 0.35600(7) 0.5977(3) 0.27767(14) 0.0402(11) Uani 1 1 d . . . . .
O3A O 0.36542(8) 0.5092(3) 0.22560(14) 0.0456(11) Uani 1 1 d . . . . .
C8A C 0.37812(12) 0.5788(4) 0.2107(2) 0.054(2) Uani 1 1 d . . . . .
H8A1 H 0.3669 0.6254 0.1975 0.082 Uiso 1 1 calc R U . . .
H8A2 H 0.3848 0.5594 0.1847 0.082 Uiso 1 1 calc R U . . .
H8A3 H 0.3912 0.5984 0.2401 0.082 Uiso 1 1 calc R U . . .
O1B O 0.31352(7) 0.6639(2) 0.36430(13) 0.0339(10) Uani 1 1 d . . . . .
C1B C 0.29107(12) 0.6962(4) 0.34445(19) 0.0346(15) Uani 1 1 d . . . . .
C2B C 0.28867(12) 0.7837(4) 0.3357(2) 0.0407(16) Uani 1 1 d . . . . .
H2B H 0.3025 0.8189 0.3448 0.049 Uiso 1 1 calc R U . . .
C3B C 0.26580(12) 0.8188(4) 0.3135(2) 0.0415(16) Uani 1 1 d . . . . .
H3B H 0.2642 0.8779 0.3078 0.050 Uiso 1 1 calc R U . . .
C4B C 0.24537(12) 0.7680(4) 0.2997(2) 0.0440(17) Uani 1 1 d . . . . .
H4B H 0.2299 0.7925 0.2851 0.053 Uiso 1 1 calc R U . . .
C5B C 0.24761(12) 0.6834(4) 0.3071(2) 0.0415(16) Uani 1 1 d . . . . .
H5B H 0.2335 0.6493 0.2971 0.050 Uiso 1 1 calc R U . . .
C6B C 0.27020(11) 0.6444(4) 0.3292(2) 0.0337(15) Uani 1 1 d . . . . .
C7B C 0.27195(12) 0.5538(4) 0.3348(2) 0.0388(16) Uani 1 1 d . . . . .
O2B O 0.28969(7) 0.5122(2) 0.35928(14) 0.0361(10) Uani 1 1 d . . . . .
O3B O 0.25171(8) 0.5121(3) 0.30978(14) 0.0451(11) Uani 1 1 d . . . . .
C8B C 0.25264(12) 0.4212(4) 0.3139(2) 0.054(2) Uani 1 1 d . . . . .
H8B1 H 0.2366 0.3978 0.2969 0.080 Uiso 1 1 calc R U . . .
H8B2 H 0.2578 0.4051 0.3495 0.080 Uiso 1 1 calc R U . . .
H8B3 H 0.2641 0.3992 0.2980 0.080 Uiso 1 1 calc R U . . .
O1C O 0.33194(7) 0.7671(2) 0.28834(14) 0.0403(11) Uani 1 1 d . . . . .
C1C C 0.31983(11) 0.7919(4) 0.2424(2) 0.0365(15) Uani 1 1 d . . . . .
C2C C 0.32554(12) 0.8725(4) 0.2260(2) 0.0432(17) Uani 1 1 d . . . . .
H2C H 0.3379 0.9057 0.2481 0.052 Uiso 1 1 calc R U . . .
C3C C 0.31349(13) 0.9025(4) 0.1789(2) 0.0500(19) Uani 1 1 d . . . . .
H3C H 0.3178 0.9557 0.1687 0.060 Uiso 1 1 calc R U . . .
C4C C 0.29489(13) 0.8557(4) 0.1457(2) 0.0516(19) Uani 1 1 d . . . . .
H4C H 0.2859 0.8788 0.1140 0.062 Uiso 1 1 calc R U . . .
C5C C 0.28964(13) 0.7766(4) 0.1591(2) 0.0517(19) Uani 1 1 d . . . . .
H5C H 0.2777 0.7435 0.1357 0.062 Uiso 1 1 calc R U . . .
C6C C 0.30176(12) 0.7442(4) 0.2067(2) 0.0414(17) Uani 1 1 d . . . . .
C7C C 0.29607(11) 0.6593(4) 0.2190(2) 0.0383(16) Uani 1 1 d . . . . .
O2C O 0.30559(7) 0.6200(2) 0.25821(13) 0.0373(10) Uani 1 1 d . . . . .
O3C O 0.27836(8) 0.6217(3) 0.18160(14) 0.0466(12) Uani 1 1 d . . . . .
C8C C 0.27261(13) 0.5352(4) 0.1915(2) 0.056(2) Uani 1 1 d . . . . .
H8C1 H 0.2605 0.5123 0.1616 0.084 Uiso 1 1 calc R U . . .
H8C2 H 0.2663 0.5345 0.2200 0.084 Uiso 1 1 calc R U . . .
H8C3 H 0.2872 0.5005 0.1995 0.084 Uiso 1 1 calc R U . . .
O1D O 0.30886(7) 0.5829(2) 0.45944(13) 0.0372(10) Uani 1 1 d . . . . .
C1D C 0.29462(12) 0.5328(4) 0.4737(2) 0.0403(16) Uani 1 1 d . . . . .
C2D C 0.27663(12) 0.5654(4) 0.4925(2) 0.0425(17) Uani 1 1 d . . . . .
H2D H 0.2751 0.6249 0.4943 0.051 Uiso 1 1 calc R U . . .
C3D C 0.26122(12) 0.5151(4) 0.5084(2) 0.0523(19) Uani 1 1 d . . . . .
H3D H 0.2495 0.5403 0.5210 0.063 Uiso 1 1 calc R U . . .
C4D C 0.26269(13) 0.4271(4) 0.5060(2) 0.0531(19) Uani 1 1 d . . . . .
H4D H 0.2520 0.3921 0.5166 0.064 Uiso 1 1 calc R U . . .
C5D C 0.27961(13) 0.3925(4) 0.4883(2) 0.0490(18) Uani 1 1 d . . . . .
H5D H 0.2804 0.3327 0.4862 0.059 Uiso 1 1 calc R U . . .
C6D C 0.29618(11) 0.4420(4) 0.4729(2) 0.0352(15) Uani 1 1 d . . . . .
C7D C 0.31481(12) 0.4024(4) 0.4573(2) 0.0364(16) Uani 1 1 d . . . . .
O2D O 0.32852(7) 0.4363(2) 0.43795(13) 0.0359(10) Uani 1 1 d . . . . .
O3D O 0.31628(8) 0.3173(3) 0.46480(15) 0.0472(12) Uani 1 1 d . . . . .
C8D C 0.33559(13) 0.2748(4) 0.4519(2) 0.0508(19) Uani 1 1 d . . . . .
H8D1 H 0.3364 0.2155 0.4625 0.076 Uiso 1 1 calc R U . . .
H8D2 H 0.3510 0.3026 0.4691 0.076 Uiso 1 1 calc R U . . .
H8D3 H 0.3324 0.2775 0.4154 0.076 Uiso 1 1 calc R U . . .
O1E O 0.34531(7) 0.8103(2) 0.54269(13) 0.0343(10) Uani 1 1 d . . . . .
C1E C 0.33108(12) 0.8293(3) 0.5700(2) 0.0348(15) Uani 1 1 d . . . . .
C2E C 0.34108(12) 0.8415(4) 0.6230(2) 0.0403(16) Uani 1 1 d . . . . .
H2E H 0.3578 0.8326 0.6390 0.048 Uiso 1 1 calc R U . . .
C3E C 0.32668(12) 0.8660(4) 0.6512(2) 0.0407(16) Uani 1 1 d . . . . .
H3E H 0.3338 0.8751 0.6863 0.049 Uiso 1 1 calc R U . . .
C4E C 0.30197(12) 0.8778(4) 0.6292(2) 0.0419(17) Uani 1 1 d . . . . .
H4E H 0.2923 0.8955 0.6489 0.050 Uiso 1 1 calc R U . . .
C5E C 0.29186(12) 0.8634(4) 0.5787(2) 0.0419(16) Uani 1 1 d . . . . .
H5E H 0.2750 0.8702 0.5635 0.050 Uiso 1 1 calc R U . . .
C6E C 0.30597(11) 0.8389(3) 0.5490(2) 0.0335(15) Uani 1 1 d . . . . .
C7E C 0.29421(12) 0.8191(4) 0.4951(2) 0.0378(16) Uani 1 1 d . . . . .
O2E O 0.30394(7) 0.8210(2) 0.46196(14) 0.0368(10) Uani 1 1 d . . . . .
O3E O 0.27109(8) 0.7969(3) 0.48456(14) 0.0436(11) Uani 1 1 d . . . . .
C8E C 0.25905(11) 0.7787(4) 0.4315(2) 0.0527(19) Uani 1 1 d . . . . .
H8E1 H 0.2421 0.7651 0.4263 0.079 Uiso 1 1 calc R U . . .
H8E2 H 0.2669 0.7305 0.4212 0.079 Uiso 1 1 calc R U . . .
H8E3 H 0.2601 0.8282 0.4112 0.079 Uiso 1 1 calc R U . . .
O1F O 0.37350(7) 0.9053(2) 0.50288(13) 0.0345(10) Uani 1 1 d . . . . .
C1F C 0.37855(11) 0.9876(4) 0.5062(2) 0.0359(15) Uani 1 1 d . . . . .
C2F C 0.37672(11) 1.0316(3) 0.4610(2) 0.0398(16) Uani 1 1 d . . . . .
H2F H 0.3723 1.0022 0.4298 0.048 Uiso 1 1 calc R U . . .
C3F C 0.38140(11) 1.1169(4) 0.4624(2) 0.0427(17) Uani 1 1 d . . . . .
H3F H 0.3805 1.1453 0.4320 0.051 Uiso 1 1 calc R U . . .
C4F C 0.38746(12) 1.1627(4) 0.5071(3) 0.0474(18) Uani 1 1 d . . . . .
H4F H 0.3903 1.2218 0.5069 0.057 Uiso 1 1 calc R U . . .
C5F C 0.38923(11) 1.1221(4) 0.5512(2) 0.0415(17) Uani 1 1 d . . . . .
H5F H 0.3934 1.1532 0.5818 0.050 Uiso 1 1 calc R U . . .
C6F C 0.38488(11) 1.0345(4) 0.5517(2) 0.0380(16) Uani 1 1 d . . . . .
C7F C 0.38668(11) 0.9936(4) 0.6000(2) 0.0411(16) Uani 1 1 d . . . . .
O2F O 0.38407(8) 0.9185(2) 0.60622(14) 0.0423(11) Uani 1 1 d . . . . .
O3F O 0.39239(10) 1.0468(3) 0.63906(16) 0.0660(16) Uani 1 1 d . . . . .
C8F C 0.39656(16) 1.0071(4) 0.6876(2) 0.078(3) Uani 1 1 d . . . . .
H8F1 H 0.4021 1.0496 0.7142 0.118 Uiso 1 1 calc R U . . .
H8F2 H 0.4089 0.9632 0.6923 0.118 Uiso 1 1 calc R U . . .
H8F3 H 0.3816 0.9816 0.6891 0.118 Uiso 1 1 calc R U . . .
O1G O 0.41924(7) 0.8339(2) 0.57676(14) 0.0391(11) Uani 1 1 d . . . . .
C1G C 0.43402(13) 0.8406(4) 0.6230(2) 0.0508(19) Uani 1 1 d . . . . .
C2G C 0.45460(14) 0.8911(6) 0.6326(3) 0.084(3) Uani 1 1 d . . . . .
H2G H 0.4577 0.9197 0.6055 0.101 Uiso 1 1 calc R U . . .
C3G C 0.47040(17) 0.9002(7) 0.6804(3) 0.129(5) Uani 1 1 d . . . . .
H3G H 0.4844 0.9337 0.6855 0.155 Uiso 1 1 calc R U . . .
C4G C 0.46625(15) 0.8614(6) 0.7215(3) 0.098(4) Uani 1 1 d . . . . .
H4G H 0.4769 0.8705 0.7547 0.117 Uiso 1 1 calc R U . . .
C5G C 0.44670(13) 0.8101(5) 0.7133(2) 0.067(2) Uani 1 1 d . . . . .
H5G H 0.4440 0.7816 0.7409 0.080 Uiso 1 1 calc R U . . .
C6G C 0.43054(12) 0.7989(4) 0.6652(2) 0.0425(17) Uani 1 1 d . . . . .
C7G C 0.40935(12) 0.7459(4) 0.6588(2) 0.0407(17) Uani 1 1 d . . . . .
O2G O 0.39140(7) 0.7420(2) 0.62119(14) 0.0383(11) Uani 1 1 d . . . . .
O3G O 0.41065(10) 0.6982(4) 0.69784(17) 0.094(2) Uani 1 1 d . . . . .
C8G C 0.38937(17) 0.6470(6) 0.6923(3) 0.127(5) Uani 1 1 d . . . . .
H8G1 H 0.3904 0.6211 0.7248 0.191 Uiso 1 1 calc R U . . .
H8G2 H 0.3883 0.6027 0.6673 0.191 Uiso 1 1 calc R U . . .
H8G3 H 0.3750 0.6828 0.6812 0.191 Uiso 1 1 calc R U . . .
O1H O 0.33041(7) 0.9222(2) 0.40140(14) 0.0385(10) Uani 1 1 d . . . . .
C1H C 0.31622(11) 0.9870(4) 0.3827(2) 0.0383(16) Uani 1 1 d . . . . .
C2H C 0.30835(12) 0.9984(4) 0.3296(2) 0.0439(17) Uani 1 1 d . . . . .
H2H H 0.3135 0.9597 0.3091 0.053 Uiso 1 1 calc R U . . .
C3H C 0.29356(13) 1.0633(4) 0.3073(3) 0.055(2) Uani 1 1 d . . . . .
H3H H 0.2887 1.0692 0.2717 0.066 Uiso 1 1 calc R U . . .
C4H C 0.28551(13) 1.1206(4) 0.3353(3) 0.057(2) Uani 1 1 d . . . . .
H4H H 0.2750 1.1652 0.3194 0.068 Uiso 1 1 calc R U . . .
C5H C 0.29297(12) 1.1118(4) 0.3865(3) 0.0517(19) Uani 1 1 d . . . . .
H5H H 0.2878 1.1519 0.4062 0.062 Uiso 1 1 calc R U . . .
C6H C 0.30801(12) 1.0456(4) 0.4109(2) 0.0404(16) Uani 1 1 d . . . . .
C7H C 0.31518(12) 1.0378(4) 0.4655(2) 0.0426(17) Uani 1 1 d . . . . .
O2H O 0.32643(7) 0.9788(2) 0.49133(14) 0.0379(10) Uani 1 1 d . . . . .
O3H O 0.30878(8) 1.1035(3) 0.48874(17) 0.0538(13) Uani 1 1 d . . . . .
C8H C 0.31575(13) 1.0988(4) 0.5433(2) 0.058(2) Uani 1 1 d . . . . .
H8H1 H 0.3098 1.1489 0.5563 0.087 Uiso 1 1 calc R U . . .
H8H2 H 0.3333 1.0965 0.5574 0.087 Uiso 1 1 calc R U . . .
H8H3 H 0.3088 1.0480 0.5532 0.087 Uiso 1 1 calc R U . . .
O1I O 0.44244(8) 0.7622(2) 0.45068(14) 0.0384(11) Uani 1 1 d . . . . .
C1I C 0.46509(12) 0.7893(4) 0.4727(2) 0.0367(15) Uani 1 1 d . . . . .
C2I C 0.48476(12) 0.7353(4) 0.4754(2) 0.0409(16) Uani 1 1 d . . . . .
H2I H 0.4817 0.6810 0.4603 0.049 Uiso 1 1 calc R U . . .
C3I C 0.50801(12) 0.7594(4) 0.4992(2) 0.0484(18) Uani 1 1 d . . . . .
H3I H 0.5208 0.7216 0.5003 0.058 Uiso 1 1 calc R U . . .
C4I C 0.51323(13) 0.8383(4) 0.5217(3) 0.0533(19) Uani 1 1 d . . . . .
H4I H 0.5294 0.8549 0.5384 0.064 Uiso 1 1 calc R U . . .
C5I C 0.49447(12) 0.8917(4) 0.5193(2) 0.0474(18) Uani 1 1 d . . . . .
H5I H 0.4978 0.9456 0.5348 0.057 Uiso 1 1 calc R U . . .
C6I C 0.47061(12) 0.8695(4) 0.4947(2) 0.0374(16) Uani 1 1 d . . . . .
C7I C 0.45116(14) 0.9310(4) 0.4911(2) 0.0423(17) Uani 1 1 d . . . . .
O2I O 0.42989(8) 0.9246(2) 0.46516(15) 0.0416(11) Uani 1 1 d . . . . .
O3I O 0.45907(8) 0.9983(3) 0.52097(16) 0.0473(12) Uani 1 1 d . . . . .
C8I C 0.44103(13) 1.0614(4) 0.5194(3) 0.062(2) Uani 1 1 d . . . . .
H8I1 H 0.4484 1.1082 0.5419 0.093 Uiso 1 1 calc R U . . .
H8I2 H 0.4282 1.0362 0.5305 0.093 Uiso 1 1 calc R U . . .
H8I3 H 0.4342 1.0825 0.4849 0.093 Uiso 1 1 calc R U . . .
O1J O 0.40901(7) 0.7357(2) 0.35874(13) 0.0373(10) Uani 1 1 d . . . . .
C1 C 0.40907(12) 0.7431(4) 0.3112(2) 0.0375(16) Uani 1 1 d . . . . .
C2J C 0.38879(11) 0.7780(4) 0.2754(2) 0.0408(16) Uani 1 1 d . . . . .
H2J H 0.3756 0.7957 0.2857 0.049 Uiso 1 1 calc R U . . .
C3J C 0.38753(13) 0.7873(4) 0.2256(2) 0.0533(19) Uani 1 1 d . . . . .
H3J H 0.3735 0.8115 0.2024 0.064 Uiso 1 1 calc R U . . .
C4J C 0.40652(13) 0.7615(5) 0.2087(2) 0.058(2) Uani 1 1 d . . . . .
H4J H 0.4055 0.7674 0.1743 0.070 Uiso 1 1 calc R U . . .
C5J C 0.42690(13) 0.7275(4) 0.2431(2) 0.056(2) Uani 1 1 d . . . . .
H5J H 0.4401 0.7106 0.2324 0.067 Uiso 1 1 calc R U . . .
C6J C 0.42816(13) 0.7177(4) 0.2939(2) 0.0480(18) Uani 1 1 d . . . . .
C7J C 0.45000(13) 0.6789(4) 0.3289(3) 0.0516(19) Uani 1 1 d . . . . .
O2J O 0.45366(7) 0.6588(2) 0.37305(15) 0.0411(11) Uani 1 1 d . . . . .
O3J O 0.46730(10) 0.6646(4) 0.30751(19) 0.104(2) Uani 1 1 d . . . . .
C8J C 0.48867(16) 0.6226(8) 0.3395(3) 0.144(5) Uani 1 1 d . . . . .
H8J1 H 0.4992 0.6078 0.3197 0.216 Uiso 1 1 calc R U . . .
H8J2 H 0.4840 0.5711 0.3535 0.216 Uiso 1 1 calc R U . . .
H8J3 H 0.4973 0.6605 0.3670 0.216 Uiso 1 1 calc R U . . .
O1K O 0.41526(7) 0.5480(2) 0.36889(14) 0.0411(11) Uani 1 1 d . . . . .
C1K C 0.42823(13) 0.4837(4) 0.3644(2) 0.0442(17) Uani 1 1 d . . . . .
C2K C 0.42205(14) 0.4385(5) 0.3187(3) 0.068(2) Uani 1 1 d . . . . .
H2K H 0.4089 0.4576 0.2911 0.082 Uiso 1 1 calc R U . . .
C3K C 0.43429(17) 0.3684(6) 0.3128(3) 0.107(4) Uani 1 1 d . . . . .
H3K H 0.4296 0.3400 0.2813 0.128 Uiso 1 1 calc R U . . .
C4K C 0.45352(16) 0.3373(5) 0.3519(3) 0.095(3) Uani 1 1 d . . . . .
H4K H 0.4619 0.2882 0.3475 0.113 Uiso 1 1 calc R U . . .
C5K C 0.46000(14) 0.3789(5) 0.3966(3) 0.070(2) Uani 1 1 d . . . . .
H5K H 0.4729 0.3577 0.4239 0.084 Uiso 1 1 calc R U . . .
C6K C 0.44813(12) 0.4521(4) 0.4035(2) 0.0433(17) Uani 1 1 d . . . . .
C7K C 0.45608(12) 0.4947(4) 0.4524(2) 0.0402(16) Uani 1 1 d . . . . .
O2K O 0.45030(7) 0.5654(2) 0.46152(14) 0.0380(10) Uani 1 1 d . . . . .
O3K O 0.47133(8) 0.4488(2) 0.48892(15) 0.0491(12) Uani 1 1 d . . . . .
C8K C 0.47973(13) 0.4866(4) 0.5380(2) 0.053(2) Uani 1 1 d . . . . .
H8K1 H 0.4920 0.4504 0.5606 0.080 Uiso 1 1 calc R U . . .
H8K2 H 0.4662 0.4932 0.5513 0.080 Uiso 1 1 calc R U . . .
H8K3 H 0.4867 0.5422 0.5356 0.080 Uiso 1 1 calc R U . . .
O1L O 0.38924(7) 0.9178(2) 0.36252(14) 0.0415(11) Uani 1 1 d . . . . .
C1L C 0.39167(13) 0.9864(4) 0.3389(2) 0.0436(17) Uani 1 1 d . . . . .
C2L C 0.37144(13) 1.0408(4) 0.3207(2) 0.0501(19) Uani 1 1 d . . . . .
H2L H 0.3567 1.0261 0.3260 0.060 Uiso 1 1 calc R U . . .
C3L C 0.37287(17) 1.1153(4) 0.2953(2) 0.063(2) Uani 1 1 d . . . . .
H3L H 0.3592 1.1513 0.2843 0.075 Uiso 1 1 calc R U . . .
C4L C 0.39432(19) 1.1378(5) 0.2858(3) 0.076(3) Uani 1 1 d . . . . .
H4L H 0.3950 1.1873 0.2671 0.092 Uiso 1 1 calc R U . . .
C5L C 0.41390(16) 1.0879(4) 0.3038(3) 0.066(2) Uani 1 1 d . . . . .
H5L H 0.4286 1.1047 0.2988 0.079 Uiso 1 1 calc R U . . .
C6L C 0.41344(15) 1.0113(4) 0.3301(2) 0.0477(19) Uani 1 1 d . . . . .
C7L C 0.43502(15) 0.9603(5) 0.3482(3) 0.057(2) Uani 1 1 d . . . . .
O2L O 0.43717(8) 0.8939(3) 0.37157(15) 0.0477(12) Uani 1 1 d . . . . .
O3L O 0.45443(12) 0.9908(3) 0.3370(2) 0.0864(18) Uani 1 1 d . . . . .
C8L C 0.47640(17) 0.9418(6) 0.3570(4) 0.109(4) Uani 1 1 d . . . . .
H8L1 H 0.4898 0.9715 0.3503 0.164 Uiso 1 1 calc R U . . .
H8L2 H 0.4743 0.8862 0.3407 0.164 Uiso 1 1 calc R U . . .
H8L3 H 0.4800 0.9347 0.3934 0.164 Uiso 1 1 calc R U . . .
O1M O 0.36524(8) 0.5348(3) 0.56140(14) 0.0465(12) Uani 1 1 d . . . . .
C1M C 0.35446(13) 0.4658(4) 0.5756(2) 0.0472(18) Uani 1 1 d . . . . .
C2M C 0.36305(13) 0.3842(4) 0.5724(2) 0.0470(18) Uani 1 1 d . . . . .
H2M H 0.3764 0.3759 0.5605 0.056 Uiso 1 1 calc R U . . .
C3M C 0.35193(14) 0.3156(4) 0.5867(2) 0.055(2) Uani 1 1 d . . . . .
H3M H 0.3573 0.2601 0.5830 0.066 Uiso 1 1 calc R U . . .
C4M C 0.33372(14) 0.3266(4) 0.6056(2) 0.054(2) Uani 1 1 d . . . . .
H4M H 0.3267 0.2789 0.6162 0.064 Uiso 1 1 calc R U . . .
C5M C 0.32492(13) 0.4074(4) 0.6098(2) 0.0511(19) Uani 1 1 d . . . . .
H5M H 0.3119 0.4147 0.6229 0.061 Uiso 1 1 calc R U . . .
C6M C 0.33540(12) 0.4770(4) 0.5945(2) 0.0415(17) Uani 1 1 d . . . . .
C7M C 0.32548(13) 0.5627(4) 0.5985(2) 0.0461(18) Uani 1 1 d . . . . .
O2M O 0.33030(9) 0.6267(3) 0.58013(16) 0.0530(13) Uani 1 1 d . . . . .
O3M O 0.31033(9) 0.5621(3) 0.62543(16) 0.0541(13) Uani 1 1 d . . . . .
C8M C 0.29839(14) 0.6431(4) 0.6255(2) 0.062(2) Uani 1 1 d . . . . .
H8M1 H 0.2876 0.6386 0.6459 0.093 Uiso 1 1 calc R U . . .
H8M2 H 0.2890 0.6584 0.5909 0.093 Uiso 1 1 calc R U . . .
H8M3 H 0.3105 0.6867 0.6397 0.093 Uiso 1 1 calc R U . . .
O1N O 0.39982(9) 0.5096(3) 0.52710(19) 0.0740(16) Uani 1 1 d . . . . .
H1N H 0.3875 0.4962 0.5032 0.111 Uiso 1 1 calc R U . . .
C1N C 0.41398(9) 0.4404(3) 0.5425(2) 0.070(2) Uani 1 1 d G . . . .
C2N C 0.42614(11) 0.4354(4) 0.59390(19) 0.099(2) Uani 1 1 d G . . . .
H2N H 0.4236 0.4772 0.6160 0.119 Uiso 1 1 calc R U . . .
C3N C 0.44206(10) 0.3693(4) 0.61288(19) 0.099(2) Uani 1 1 d G . . . .
H3N H 0.4504 0.3659 0.6480 0.119 Uiso 1 1 calc R U . . .
C4N C 0.44583(9) 0.3082(3) 0.5805(3) 0.115(4) Uani 1 1 d G . . . .
H4N H 0.4567 0.2630 0.5935 0.138 Uiso 1 1 calc R U . . .
C5N C 0.43367(11) 0.3132(3) 0.5291(3) 0.093(3) Uani 1 1 d G . . . .
H5N H 0.4362 0.2714 0.5070 0.112 Uiso 1 1 calc R U . . .
C6N C 0.41774(10) 0.3792(4) 0.51017(17) 0.071(2) Uani 1 1 d G . . . .
C7N C 0.40333(16) 0.3770(5) 0.4573(3) 0.067(2) Uani 1 1 d . . . . .
O2N O 0.39084(11) 0.4310(3) 0.4323(2) 0.0843(18) Uani 1 1 d . . . . .
O3N O 0.40705(13) 0.3021(3) 0.4352(3) 0.107(2) Uani 1 1 d . . . . .
C8N C 0.3924(2) 0.2960(6) 0.3824(3) 0.153(6) Uani 1 1 d . . . . .
H8N1 H 0.3753 0.2998 0.3798 0.229 Uiso 1 1 calc R U . . .
H8N2 H 0.3954 0.2419 0.3686 0.229 Uiso 1 1 calc R U . . .
H8N3 H 0.3965 0.3423 0.3634 0.229 Uiso 1 1 calc R U . . .
O1O O 0.4579(2) 0.6978(8) 0.5697(4) 0.088(4) Uani 0.5 1 d D . P A 1
C1O C 0.4819(2) 0.7249(11) 0.6004(5) 0.085(6) Uani 0.5 1 d D . P A 1
H1O1 H 0.4831 0.7873 0.6015 0.102 Uiso 0.5 1 calc R U P A 1
H1O2 H 0.4944 0.7020 0.5869 0.102 Uiso 0.5 1 calc R U P A 1
C2O C 0.4847(3) 0.6898(10) 0.6514(5) 0.083(3) Uani 0.5 1 d D . P A 1
H2O1 H 0.4778 0.7292 0.6706 0.099 Uiso 0.5 1 calc R U P A 1
H2O2 H 0.5019 0.6815 0.6703 0.099 Uiso 0.5 1 calc R U P A 1
C3O C 0.4714(3) 0.6053(11) 0.6443(6) 0.083(3) Uani 0.5 1 d D . P A 1
H3O1 H 0.4661 0.5899 0.6735 0.099 Uiso 0.5 1 calc R U P A 1
H3O2 H 0.4809 0.5587 0.6363 0.099 Uiso 0.5 1 calc R U P A 1
C4O C 0.4502(3) 0.6334(10) 0.5980(5) 0.083(3) Uani 0.5 1 d D . P A 1
H4O1 H 0.4439 0.5841 0.5761 0.099 Uiso 0.5 1 calc R U P A 1
H4O2 H 0.4370 0.6560 0.6095 0.099 Uiso 0.5 1 calc R U P A 1
O1P O 0.43242(18) 0.6303(6) 0.5727(3) 0.059(3) Uani 0.5 1 d D . P A 2
H1P1 H 0.4226(8) 0.590(2) 0.563(5) 0.089 Uiso 0.5 1 d D U P B 2
H1P2 H 0.4396(7) 0.643(6) 0.5521(13) 0.089 Uiso 0.5 1 d D U P C 2
O1R O 0.4594(5) 0.537(2) 0.7068(13) 0.337(15) Uiso 0.5 1 d D . P D -3
C1R C 0.4828(7) 0.546(3) 0.7448(9) 0.45(4) Uiso 0.5 1 d D . P D -3
H1R1 H 0.4912 0.4914 0.7523 0.539 Uiso 0.5 1 calc R U P D -3
H1R2 H 0.4811 0.5698 0.7763 0.539 Uiso 0.5 1 calc R U P D -3
C2R C 0.4965(5) 0.608(2) 0.7216(12) 0.28(2) Uiso 0.5 1 d D . P D -3
H2R1 H 0.4986 0.6625 0.7395 0.335 Uiso 0.5 1 calc R U P D -3
H2R2 H 0.5126 0.5845 0.7247 0.335 Uiso 0.5 1 calc R U P D -3
C3R C 0.4822(6) 0.621(2) 0.6661(11) 0.233(17) Uiso 0.5 1 d D . P D -3
H3R1 H 0.4782 0.6809 0.6587 0.280 Uiso 0.5 1 calc R U P D -3
H3R2 H 0.4913 0.6001 0.6441 0.280 Uiso 0.5 1 calc R U P D -3
C4R C 0.4596(5) 0.569(2) 0.6588(9) 0.201(14) Uiso 0.5 1 d D . P D -3
H4R1 H 0.4452 0.6040 0.6436 0.241 Uiso 0.5 1 calc R U P D -3
H4R2 H 0.4593 0.5209 0.6357 0.241 Uiso 0.5 1 calc R U P D -3
O1S O 0.4550(3) 0.1185(12) 0.6692(6) 0.174(7) Uiso 0.5 1 d D . P E -3
C1S C 0.4612(4) 0.0929(19) 0.7218(8) 0.224(11) Uiso 0.5 1 d D . P E -3
H1S1 H 0.4597 0.0308 0.7243 0.268 Uiso 0.5 1 calc R U P E -3
H1S2 H 0.4503 0.1203 0.7379 0.268 Uiso 0.5 1 calc R U P E -3
C2S C 0.4867(4) 0.1203(17) 0.7468(6) 0.224(11) Uiso 0.5 1 d D . P E -3
H2S1 H 0.4897 0.1366 0.7824 0.268 Uiso 0.5 1 calc R U P E -3
H2S2 H 0.4984 0.0766 0.7446 0.268 Uiso 0.5 1 calc R U P E -3
C3S C 0.4867(4) 0.1948(12) 0.7139(7) 0.157(7) Uiso 0.5 1 d D . P E -3
H3S1 H 0.5033 0.2155 0.7192 0.189 Uiso 0.5 1 calc R U P E -3
H3S2 H 0.4769 0.2416 0.7205 0.189 Uiso 0.5 1 calc R U P E -3
C4S C 0.4755(4) 0.1589(14) 0.6602(5) 0.157(7) Uiso 0.5 1 d D . P E -3
H4S1 H 0.4706 0.2039 0.6343 0.189 Uiso 0.5 1 calc R U P E -3
H4S2 H 0.4862 0.1180 0.6510 0.189 Uiso 0.5 1 calc R U P E -3

loop_
_atom_site_aniso_label
_atom_site_aniso_U_11
_atom_site_aniso_U_22
_atom_site_aniso_U_33
_atom_site_aniso_U_23
_atom_site_aniso_U_13
_atom_site_aniso_U_12
Na1 0.0421(17) 0.0313(13) 0.0466(14) 0.0050(11) 0.0121(11) -0.0004(12)
Na2 0.0424(17) 0.0320(13) 0.0502(15) 0.0015(11) 0.0127(12) 0.0022(12)
Na3 0.0415(17) 0.0356(13) 0.0444(14) -0.0016(11) 0.0195(11) -0.0044(12)
Na4 0.0377(17) 0.0548(16) 0.0433(14) -0.0011(12) 0.0138(11) -0.0058(13)
Mg1 0.0392(14) 0.0298(11) 0.0362(11) 0.0056(9) 0.0119(9) 0.0017(10)
Mg2 0.0378(14) 0.0315(11) 0.0362(11) 0.0009(9) 0.0140(9) -0.0035(10)
Mg3 0.0381(14) 0.0328(11) 0.0371(11) 0.0022(9) 0.0105(9) -0.0006(10)
Mg4 0.0383(14) 0.0310(11) 0.0371(11) 0.0019(9) 0.0100(9) 0.0004(10)
Mg5 0.0415(15) 0.0280(11) 0.0412(12) 0.0029(9) 0.0148(10) 0.0032(10)
Mg6 0.0387(15) 0.0343(12) 0.0473(12) 0.0067(10) 0.0149(10) 0.0018(10)
Al1 0.0372(13) 0.0286(10) 0.0340(10) 0.0031(8) 0.0097(8) -0.0011(9)
O5 0.039(3) 0.023(2) 0.036(2) 0.0077(19) 0.0141(18) -0.0015(19)
O1 0.034(3) 0.032(2) 0.034(2) 0.0020(18) 0.0163(19) -0.005(2)
O2 0.033(3) 0.026(2) 0.037(2) 0.0030(19) 0.0070(18) 0.001(2)
O3 0.031(3) 0.023(2) 0.038(2) 0.0054(18) 0.0065(19) -0.0016(19)
O4 0.029(3) 0.028(2) 0.044(2) 0.001(2) 0.0129(18) -0.0002(19)
O6 0.029(3) 0.032(2) 0.041(2) 0.001(2) 0.0115(19) -0.0006(19)
O1A 0.042(3) 0.028(2) 0.037(2) 0.0019(19) 0.0134(19) -0.002(2)
C1A 0.035(4) 0.032(3) 0.033(3) 0.002(3) 0.008(3) 0.005(3)
C2A 0.049(5) 0.040(4) 0.029(3) -0.003(3) 0.016(3) -0.006(3)
C3A 0.052(5) 0.034(4) 0.037(4) 0.000(3) 0.016(3) -0.002(3)
C4A 0.055(5) 0.033(4) 0.048(4) -0.006(3) 0.013(3) 0.001(3)
C5A 0.046(5) 0.042(4) 0.046(4) 0.001(3) 0.017(3) 0.005(3)
C6A 0.034(4) 0.028(3) 0.036(3) 0.001(3) 0.009(3) -0.001(3)
C7A 0.040(5) 0.041(4) 0.036(4) 0.005(3) 0.008(3) 0.015(3)
O2A 0.044(3) 0.036(3) 0.043(2) 0.006(2) 0.018(2) 0.002(2)
O3A 0.048(3) 0.050(3) 0.043(3) 0.000(2) 0.021(2) -0.006(2)
C8A 0.057(5) 0.072(5) 0.043(4) -0.007(4) 0.029(3) -0.007(4)
O1B 0.035(3) 0.032(2) 0.034(2) 0.0044(18) 0.0114(18) 0.003(2)
C1B 0.040(4) 0.036(4) 0.029(3) 0.005(3) 0.012(3) 0.001(3)
C2B 0.040(5) 0.029(4) 0.049(4) 0.004(3) 0.009(3) -0.001(3)
C3B 0.039(5) 0.040(4) 0.045(4) 0.000(3) 0.012(3) 0.007(3)
C4B 0.043(5) 0.045(4) 0.036(4) -0.005(3) 0.002(3) 0.003(3)
C5B 0.037(4) 0.052(4) 0.032(3) -0.006(3) 0.006(3) -0.002(3)
C6B 0.032(4) 0.033(3) 0.037(3) -0.005(3) 0.013(3) -0.004(3)
C7B 0.040(5) 0.048(4) 0.030(3) -0.010(3) 0.014(3) -0.013(4)
O2B 0.036(3) 0.031(2) 0.039(2) 0.0006(19) 0.010(2) -0.008(2)
O3B 0.042(3) 0.039(3) 0.051(3) -0.003(2) 0.009(2) -0.008(2)
C8B 0.051(5) 0.043(4) 0.063(5) -0.006(4) 0.013(4) -0.027(4)
O1C 0.045(3) 0.034(2) 0.041(2) 0.006(2) 0.012(2) 0.001(2)
C1C 0.041(4) 0.035(4) 0.038(4) 0.004(3) 0.019(3) 0.012(3)
C2C 0.049(5) 0.040(4) 0.040(4) 0.007(3) 0.013(3) 0.008(3)
C3C 0.074(6) 0.032(4) 0.053(4) 0.019(3) 0.034(4) 0.016(4)
C4C 0.064(6) 0.058(5) 0.035(4) 0.011(4) 0.018(3) 0.021(4)
C5C 0.065(6) 0.054(5) 0.042(4) 0.013(3) 0.024(3) 0.017(4)
C6C 0.049(5) 0.043(4) 0.037(4) 0.009(3) 0.022(3) 0.013(3)
C7C 0.035(4) 0.043(4) 0.038(4) -0.001(3) 0.013(3) 0.009(3)
O2C 0.043(3) 0.037(2) 0.031(2) 0.0044(19) 0.0115(19) 0.003(2)
O3C 0.048(3) 0.051(3) 0.035(2) -0.006(2) 0.007(2) 0.000(2)
C8C 0.052(5) 0.051(5) 0.056(4) -0.014(4) 0.004(4) -0.008(4)
O1D 0.037(3) 0.036(2) 0.039(2) 0.0028(19) 0.0137(19) -0.006(2)
C1D 0.049(5) 0.040(4) 0.031(3) 0.004(3) 0.011(3) 0.000(3)
C2D 0.044(5) 0.038(4) 0.051(4) -0.007(3) 0.023(3) -0.003(3)
C3D 0.040(5) 0.059(5) 0.064(5) 0.010(4) 0.024(4) 0.011(4)
C4D 0.052(5) 0.044(4) 0.070(5) 0.001(4) 0.028(4) -0.009(4)
C5D 0.051(5) 0.044(4) 0.055(4) 0.000(3) 0.021(4) -0.008(4)
C6D 0.030(4) 0.039(4) 0.037(3) 0.003(3) 0.011(3) 0.000(3)
C7D 0.041(5) 0.033(4) 0.032(3) -0.003(3) 0.007(3) -0.006(3)
O2D 0.036(3) 0.039(2) 0.034(2) 0.0045(19) 0.0134(19) -0.001(2)
O3D 0.057(3) 0.033(2) 0.056(3) 0.008(2) 0.023(2) 0.000(2)
C8D 0.062(6) 0.032(4) 0.064(4) 0.004(3) 0.027(4) 0.011(4)
O1E 0.028(3) 0.038(2) 0.038(2) 0.0003(19) 0.0124(19) 0.000(2)
C1E 0.037(4) 0.029(3) 0.041(4) 0.002(3) 0.015(3) -0.003(3)
C2E 0.037(4) 0.042(4) 0.037(4) 0.003(3) 0.006(3) -0.004(3)
C3E 0.042(5) 0.042(4) 0.040(4) -0.004(3) 0.016(3) -0.003(3)
C4E 0.045(5) 0.039(4) 0.047(4) -0.010(3) 0.021(3) 0.002(3)
C5E 0.039(5) 0.033(4) 0.055(4) -0.001(3) 0.017(3) 0.002(3)
C6E 0.027(4) 0.030(3) 0.045(4) -0.002(3) 0.013(3) -0.004(3)
C7E 0.039(5) 0.028(3) 0.050(4) 0.005(3) 0.019(3) 0.003(3)
O2E 0.034(3) 0.036(2) 0.041(2) -0.0012(19) 0.014(2) -0.003(2)
O3E 0.035(3) 0.046(3) 0.049(3) -0.004(2) 0.012(2) -0.005(2)
C8E 0.042(5) 0.061(5) 0.043(4) -0.013(3) -0.004(3) -0.014(4)
O1F 0.036(3) 0.023(2) 0.042(2) 0.0011(18) 0.0093(19) 0.0000(19)
C1F 0.035(4) 0.026(3) 0.047(4) 0.003(3) 0.013(3) 0.003(3)
C2F 0.037(4) 0.022(3) 0.056(4) 0.003(3) 0.009(3) -0.007(3)
C3F 0.035(4) 0.045(4) 0.049(4) 0.005(3) 0.015(3) -0.002(3)
C4F 0.049(5) 0.026(3) 0.073(5) 0.000(4) 0.027(4) 0.003(3)
C5F 0.047(5) 0.026(3) 0.052(4) 0.002(3) 0.016(3) -0.002(3)
C6F 0.038(4) 0.026(3) 0.051(4) 0.004(3) 0.017(3) -0.001(3)
C7F 0.039(4) 0.032(4) 0.049(4) -0.009(3) 0.010(3) -0.004(3)
O2F 0.051(3) 0.030(2) 0.045(3) -0.001(2) 0.015(2) -0.003(2)
O3F 0.116(5) 0.039(3) 0.042(3) -0.004(2) 0.023(3) -0.004(3)
C8F 0.135(9) 0.049(5) 0.043(4) -0.009(4) 0.017(5) -0.012(5)
O1G 0.036(3) 0.041(3) 0.038(2) 0.001(2) 0.0082(19) -0.004(2)
C1G 0.046(5) 0.059(5) 0.047(4) 0.009(4) 0.014(3) -0.008(4)
C2G 0.052(6) 0.126(8) 0.059(5) 0.021(5) -0.004(4) -0.048(5)
C3G 0.098(8) 0.195(11) 0.064(6) 0.037(7) -0.019(5) -0.094(8)
C4G 0.070(7) 0.147(9) 0.055(5) 0.018(5) -0.011(4) -0.067(6)
C5G 0.056(6) 0.090(6) 0.042(4) 0.005(4) -0.004(4) -0.029(5)
C6G 0.042(5) 0.044(4) 0.042(4) 0.003(3) 0.013(3) -0.006(3)
C7G 0.038(5) 0.046(4) 0.036(4) 0.011(3) 0.008(3) 0.000(3)
O2G 0.034(3) 0.037(2) 0.040(2) 0.002(2) 0.007(2) -0.007(2)
O3G 0.074(4) 0.123(5) 0.059(3) 0.049(3) -0.018(3) -0.055(4)
C8G 0.098(8) 0.163(10) 0.090(7) 0.062(6) -0.014(6) -0.086(8)
O1H 0.040(3) 0.031(2) 0.044(2) 0.0028(19) 0.012(2) 0.006(2)
C1H 0.035(4) 0.030(3) 0.046(4) 0.004(3) 0.007(3) 0.000(3)
C2H 0.054(5) 0.031(4) 0.042(4) 0.007(3) 0.009(3) 0.001(3)
C3H 0.046(5) 0.049(4) 0.061(5) 0.024(4) 0.005(4) 0.000(4)
C4H 0.042(5) 0.039(4) 0.082(6) 0.019(4) 0.010(4) 0.008(4)
C5H 0.045(5) 0.037(4) 0.073(5) -0.005(4) 0.018(4) 0.002(3)
C6H 0.042(5) 0.024(3) 0.056(4) 0.007(3) 0.018(3) 0.002(3)
C7H 0.042(5) 0.034(4) 0.057(4) -0.001(3) 0.024(3) -0.001(3)
O2H 0.040(3) 0.030(2) 0.045(2) -0.001(2) 0.016(2) -0.002(2)
O3H 0.070(4) 0.032(3) 0.072(3) -0.001(2) 0.039(3) 0.010(2)
C8H 0.083(6) 0.039(4) 0.067(5) -0.012(4) 0.045(4) 0.000(4)
O1I 0.037(3) 0.030(2) 0.048(2) -0.0015(19) 0.013(2) 0.002(2)
C1I 0.033(4) 0.039(4) 0.040(4) 0.005(3) 0.016(3) 0.008(3)
C2I 0.039(5) 0.030(4) 0.053(4) 0.001(3) 0.013(3) -0.003(3)
C3I 0.038(5) 0.042(4) 0.065(5) 0.006(4) 0.015(3) 0.005(3)
C4I 0.037(5) 0.042(4) 0.077(5) 0.001(4) 0.012(4) -0.002(4)
C5I 0.042(5) 0.039(4) 0.059(4) -0.005(3) 0.013(3) 0.001(4)
C6I 0.038(4) 0.025(3) 0.053(4) -0.003(3) 0.018(3) -0.002(3)
C7I 0.058(5) 0.026(4) 0.049(4) 0.007(3) 0.025(4) -0.004(4)
O2I 0.035(3) 0.033(2) 0.058(3) 0.003(2) 0.016(2) 0.000(2)
O3I 0.041(3) 0.034(3) 0.071(3) -0.008(2) 0.024(2) -0.002(2)
C8I 0.049(5) 0.046(4) 0.099(6) -0.018(4) 0.033(4) 0.001(4)
O1J 0.040(3) 0.036(2) 0.037(2) 0.0068(19) 0.0135(19) 0.004(2)
C1 0.038(4) 0.034(4) 0.042(4) 0.007(3) 0.016(3) -0.003(3)
C2J 0.039(4) 0.046(4) 0.041(4) 0.008(3) 0.018(3) 0.002(3)
C3J 0.048(5) 0.057(5) 0.058(5) 0.017(4) 0.021(4) -0.001(4)
C4J 0.057(6) 0.078(5) 0.042(4) 0.026(4) 0.018(4) 0.010(4)
C5J 0.046(5) 0.076(5) 0.052(4) 0.021(4) 0.026(4) 0.007(4)
C6J 0.045(5) 0.049(4) 0.046(4) 0.012(3) 0.009(3) 0.004(4)
C7J 0.037(5) 0.065(5) 0.061(5) 0.009(4) 0.027(4) -0.004(4)
O2J 0.039(3) 0.044(3) 0.042(3) 0.002(2) 0.016(2) -0.001(2)
O3J 0.067(4) 0.186(7) 0.074(4) 0.060(4) 0.043(3) 0.061(4)
C8J 0.078(8) 0.280(15) 0.099(7) 0.098(8) 0.063(6) 0.108(9)
O1K 0.036(3) 0.040(3) 0.047(3) -0.004(2) 0.014(2) 0.006(2)
C1K 0.060(5) 0.032(4) 0.039(4) -0.002(3) 0.015(3) 0.001(4)
C2K 0.070(6) 0.062(5) 0.059(5) -0.022(4) -0.001(4) 0.030(4)
C3K 0.121(9) 0.102(7) 0.067(6) -0.044(5) -0.014(5) 0.057(7)
C4K 0.086(8) 0.090(7) 0.079(6) -0.028(5) -0.016(5) 0.047(6)
C5K 0.080(7) 0.061(5) 0.056(5) -0.006(4) 0.004(4) 0.028(5)
C6K 0.046(5) 0.040(4) 0.041(4) 0.000(3) 0.010(3) 0.011(3)
C7K 0.037(4) 0.036(4) 0.047(4) 0.002(3) 0.012(3) 0.001(3)
O2K 0.044(3) 0.028(2) 0.042(2) -0.0047(19) 0.013(2) 0.001(2)
O3K 0.049(3) 0.039(3) 0.051(3) 0.005(2) 0.003(2) 0.012(2)
C8K 0.071(6) 0.048(4) 0.035(4) 0.002(3) 0.008(3) -0.001(4)
O1L 0.046(3) 0.034(2) 0.046(2) 0.012(2) 0.017(2) 0.003(2)
C1L 0.059(5) 0.034(4) 0.034(3) 0.005(3) 0.009(3) 0.004(4)
C2L 0.060(5) 0.033(4) 0.048(4) 0.007(3) 0.004(3) 0.001(4)
C3L 0.097(8) 0.035(4) 0.042(4) 0.007(3) 0.001(4) 0.008(4)
C4L 0.130(10) 0.042(5) 0.053(5) 0.022(4) 0.023(5) -0.002(5)
C5L 0.106(8) 0.043(4) 0.058(5) 0.010(4) 0.039(5) -0.015(5)
C6L 0.070(6) 0.033(4) 0.048(4) 0.007(3) 0.030(4) -0.002(4)
C7L 0.067(6) 0.049(5) 0.065(5) -0.006(4) 0.035(4) -0.018(4)
O2L 0.057(4) 0.037(3) 0.058(3) 0.004(2) 0.029(2) -0.007(2)
O3L 0.096(5) 0.063(4) 0.125(5) 0.032(3) 0.070(4) -0.002(4)
C8L 0.099(9) 0.087(7) 0.179(10) 0.043(7) 0.095(8) 0.023(6)
O1M 0.050(3) 0.042(3) 0.047(3) 0.005(2) 0.015(2) -0.006(2)
C1M 0.057(5) 0.042(4) 0.046(4) -0.002(3) 0.022(4) -0.013(4)
C2M 0.061(5) 0.035(4) 0.049(4) -0.001(3) 0.022(3) -0.001(4)
C3M 0.064(6) 0.047(4) 0.055(4) -0.002(4) 0.021(4) -0.007(4)
C4M 0.063(6) 0.046(4) 0.049(4) -0.003(4) 0.015(4) -0.017(4)
C5M 0.051(5) 0.041(4) 0.063(5) -0.005(4) 0.022(4) 0.001(4)
C6M 0.049(5) 0.033(4) 0.038(4) 0.004(3) 0.008(3) 0.002(3)
C7M 0.045(5) 0.051(4) 0.041(4) 0.006(3) 0.011(3) -0.001(4)
O2M 0.067(4) 0.038(3) 0.063(3) 0.005(2) 0.033(3) -0.001(2)
O3M 0.055(4) 0.054(3) 0.062(3) 0.007(2) 0.031(3) 0.007(3)
C8M 0.075(6) 0.053(5) 0.067(5) 0.005(4) 0.034(4) 0.016(4)
O1N 0.058(4) 0.071(4) 0.096(4) 0.013(3) 0.028(3) 0.003(3)
C1N 0.057(6) 0.069(6) 0.082(6) 0.022(5) 0.020(5) 0.006(5)
C2N 0.071(6) 0.116(6) 0.092(5) 0.054(4) 0.000(4) -0.014(4)
C3N 0.071(6) 0.116(6) 0.092(5) 0.054(4) 0.000(4) -0.014(4)
C4N 0.088(9) 0.087(8) 0.164(11) 0.013(8) 0.032(8) -0.004(7)
C5N 0.074(8) 0.061(6) 0.141(9) 0.022(6) 0.029(6) -0.007(5)
C6N 0.068(7) 0.047(5) 0.105(7) 0.027(5) 0.037(5) 0.018(4)
C7N 0.082(7) 0.045(5) 0.078(6) 0.018(5) 0.029(5) -0.010(5)
O2N 0.102(5) 0.068(4) 0.086(4) 0.025(3) 0.033(3) 0.014(4)
O3N 0.178(7) 0.034(3) 0.141(6) 0.009(4) 0.094(5) 0.004(4)
C8N 0.325(17) 0.087(8) 0.063(6) -0.020(6) 0.086(8) -0.077(9)
O1O 0.077(10) 0.123(10) 0.074(7) 0.019(7) 0.040(7) 0.036(8)
C1O 0.041(11) 0.139(17) 0.068(11) -0.011(11) 0.008(8) 0.025(11)
C2O 0.068(9) 0.113(9) 0.062(6) -0.015(7) 0.015(5) 0.025(7)
C3O 0.068(9) 0.113(9) 0.062(6) -0.015(7) 0.015(5) 0.025(7)
C4O 0.068(9) 0.113(9) 0.062(6) -0.015(7) 0.015(5) 0.025(7)
O1P 0.078(9) 0.052(6) 0.050(6) 0.006(5) 0.021(6) 0.028(6)

loop_
_atom_type_symbol
_atom_type_description
_atom_type_scat_dispersion_real
_atom_type_scat_dispersion_imag
_atom_type_scat_source
C C 0.0033 0.0016 'International Tables Vol C Tables 4.2.6.8 and 6.1.1.4'
H H 0.0000 0.0000 'International Tables Vol C Tables 4.2.6.8 and 6.1.1.4'
O O 0.0106 0.0060 'International Tables Vol C Tables 4.2.6.8 and 6.1.1.4'
Na Na 0.0362 0.0249 'International Tables Vol C Tables 4.2.6.8 and 6.1.1.4'
Mg Mg 0.0486 0.0363 'International Tables Vol C Tables 4.2.6.8 and 6.1.1.4'
Al Al 0.0645 0.0514 'International Tables Vol C Tables 4.2.6.8 and 6.1.1.4'

loop_
_geom_angle_atom_site_label_1
_geom_angle_atom_site_label_2
_geom_angle_atom_site_label_3
_geom_angle
_geom_angle_site_symmetry_1
_geom_angle_site_symmetry_3
_geom_angle_publ_flag
O1H Na1 O1L 110.74(16) . . ?
O1H Na1 O1C 113.82(17) . . ?
O1L Na1 O1C 115.26(16) . . ?
O1H Na1 O1 132.38(17) . . ?
O1L Na1 O1 108.53(16) . . ?
O1C Na1 O1 70.35(13) . . ?
O1H Na1 O6 105.11(16) . . ?
O1L Na1 O6 69.67(14) . . ?
O1C Na1 O6 133.85(16) . . ?
O1 Na1 O6 65.25(13) . . ?
O1H Na1 O3 69.54(14) . . ?
O1L Na1 O3 131.10(16) . . ?
O1C Na1 O3 107.50(15) . . ?
O1 Na1 O3 64.58(13) . . ?
O6 Na1 O3 63.79(13) . . ?
O2N Na2 O1K 90.2(2) . . ?
O2N Na2 O1A 105.8(2) . . ?
O1K Na2 O1A 142.03(17) . . ?
O2N Na2 O1 151.6(2) . . ?
O1K Na2 O1 103.83(17) . . ?
O1A Na2 O1 78.13(14) . . ?
O2N Na2 O4 93.32(19) . . ?
O1K Na2 O4 76.39(15) . . ?
O1A Na2 O4 134.73(17) . . ?
O1 Na2 O4 66.99(14) . . ?
O2N Na2 O5 89.63(19) . . ?
O1K Na2 O5 142.90(16) . . ?
O1A Na2 O5 72.79(14) . . ?
O1 Na2 O5 64.23(14) . . ?
O4 Na2 O5 66.58(13) . . ?
O2N Na2 O2A 142.28(19) . . ?
O1K Na2 O2A 86.80(15) . . ?
O1A Na2 O2A 59.40(13) . . ?
O1 Na2 O2A 64.30(12) . . ?
O4 Na2 O2A 122.23(15) . . ?
O5 Na2 O2A 114.50(15) . . ?
O2M Na3 O1D 89.16(17) . . ?
O2M Na3 O2 124.15(17) . . ?
O1D Na3 O2 142.58(16) . . ?
O2M Na3 O1E 86.39(15) . . ?
O1D Na3 O1E 131.99(16) . . ?
O2 Na3 O1E 72.54(14) . . ?
O2M Na3 O5 141.52(17) . . ?
O1D Na3 O5 75.78(14) . . ?
O2 Na3 O5 67.43(13) . . ?
O1E Na3 O5 129.84(15) . . ?
O2M Na3 O1M 66.48(16) . . ?
O1D Na3 O1M 96.56(15) . . ?
O2 Na3 O1M 83.94(15) . . ?
O1E Na3 O1M 124.52(15) . . ?
O5 Na3 O1M 80.11(14) . . ?
O2M Na3 O3 155.27(17) . . ?
O1D Na3 O3 96.39(15) . . ?
O2 Na3 O3 61.21(14) . . ?
O1E Na3 O3 71.98(13) . . ?
O5 Na3 O3 62.91(13) . . ?
O1M Na3 O3 136.09(16) . . ?
O1O Na4 O1G 88.4(3) . . ?
O1O Na4 O1I 91.8(3) . . ?
O1G Na4 O1I 136.15(17) . . ?
O1G Na4 O1P 88.8(2) . . ?
O1I Na4 O1P 121.5(3) . . ?
O1O Na4 O6 167.8(3) . . ?
O1G Na4 O6 102.03(17) . . ?
O1I Na4 O6 76.28(15) . . ?
O1P Na4 O6 139.1(3) . . ?
O1O Na4 O4 110.9(3) . . ?
O1G Na4 O4 143.90(18) . . ?
O1I Na4 O4 75.54(15) . . ?
O1P Na4 O4 84.1(3) . . ?
O6 Na4 O4 63.98(14) . . ?
O1O Na4 O2 123.2(3) . . ?
O1G Na4 O2 76.51(15) . . ?
O1I Na4 O2 135.71(16) . . ?
O1P Na4 O2 78.6(3) . . ?
O6 Na4 O2 66.31(14) . . ?
O4 Na4 O2 67.39(14) . . ?
O1C Mg1 O1 90.04(17) . . ?
O1C Mg1 O2C 86.21(17) . . ?
O1 Mg1 O2C 175.11(19) . . ?
O1C Mg1 O1B 100.26(18) . . ?
O1 Mg1 O1B 92.97(17) . . ?
O2C Mg1 O1B 90.79(17) . . ?
O1C Mg1 O2A 97.68(18) . . ?
O1 Mg1 O2A 90.78(18) . . ?
O2C Mg1 O2A 86.62(17) . . ?
O1B Mg1 O2A 161.66(18) . . ?
O1C Mg1 O1A 175.44(18) . . ?
O1 Mg1 O1A 94.10(16) . . ?
O2C Mg1 O1A 89.55(16) . . ?
O1B Mg1 O1A 81.44(16) . . ?
O2A Mg1 O1A 80.38(16) . . ?
O1D Mg2 O5 95.40(17) . . ?
O1D Mg2 O1B 96.73(17) . . ?
O5 Mg2 O1B 95.52(17) . . ?
O1D Mg2 O2D 84.43(17) . . ?
O5 Mg2 O2D 94.35(17) . . ?
O1B Mg2 O2D 169.91(19) . . ?
O1D Mg2 O2B 89.08(18) . . ?
O5 Mg2 O2B 175.37(18) . . ?
O1B Mg2 O2B 82.78(17) . . ?
O2D Mg2 O2B 87.22(17) . . ?
O1D Mg2 O1A 175.74(19) . . ?
O5 Mg2 O1A 88.57(17) . . ?
O1B Mg2 O1A 81.32(16) . . ?
O2D Mg2 O1A 96.82(16) . . ?
O2B Mg2 O1A 86.92(17) . . ?
O2 Mg3 O1F 98.33(17) . . ?
O2 Mg3 O2G 89.19(17) . . ?
O1F Mg3 O2G 172.34(19) . . ?
O2 Mg3 O1G 93.09(17) . . ?
O1F Mg3 O1G 96.10(18) . . ?
O2G Mg3 O1G 84.86(18) . . ?
O2 Mg3 O2F 176.60(19) . . ?
O1F Mg3 O2F 84.94(17) . . ?
O2G Mg3 O2F 87.57(17) . . ?
O1G Mg3 O2F 85.60(18) . . ?
O2 Mg3 O1E 91.19(17) . . ?
O1F Mg3 O1E 82.09(17) . . ?
O2G Mg3 O1E 96.39(18) . . ?
O1G Mg3 O1E 175.56(18) . . ?
O2F Mg3 O1E 90.19(18) . . ?
O3 Mg4 O1H 88.85(16) . . ?
O3 Mg4 O2E 91.51(18) . . ?
O1H Mg4 O2E 98.01(18) . . ?
O3 Mg4 O2H 172.62(18) . . ?
O1H Mg4 O2H 84.45(17) . . ?
O2E Mg4 O2H 86.35(17) . . ?
O3 Mg4 O1F 95.26(18) . . ?
O1H Mg4 O1F 100.23(18) . . ?
O2E Mg4 O1F 160.64(18) . . ?
O2H Mg4 O1F 89.00(17) . . ?
O3 Mg4 O1E 93.17(16) . . ?
O1H Mg4 O1E 177.94(19) . . ?
O2E Mg4 O1E 81.60(17) . . ?
O2H Mg4 O1E 93.50(17) . . ?
O1F Mg4 O1E 79.94(16) . . ?
O1K Mg5 O4 93.80(18) . . ?
O1K Mg5 O1J 94.58(17) . . ?
O4 Mg5 O1J 96.81(18) . . ?
O1K Mg5 O2K 85.18(17) . . ?
O4 Mg5 O2K 89.78(18) . . ?
O1J Mg5 O2K 173.4(2) . . ?
O1K Mg5 O1I 174.11(19) . . ?
O4 Mg5 O1I 91.23(17) . . ?
O1J Mg5 O1I 81.76(17) . . ?
O2K Mg5 O1I 97.92(17) . . ?
O1K Mg5 O2J 86.18(18) . . ?
O4 Mg5 O2J 179.2(2) . . ?
O1J Mg5 O2J 83.99(17) . . ?
O2K Mg5 O2J 89.43(18) . . ?
O1I Mg5 O2J 88.83(18) . . ?
O6 Mg6 O1L 89.71(18) . . ?
O6 Mg6 O2L 174.2(2) . . ?
O1L Mg6 O2L 85.74(19) . . ?
O6 Mg6 O1J 93.20(18) . . ?
O1L Mg6 O1J 99.34(18) . . ?
O2L Mg6 O1J 91.16(18) . . ?
O6 Mg6 O2I 90.98(18) . . ?
O1L Mg6 O2I 98.33(18) . . ?
O2L Mg6 O2I 86.06(18) . . ?
O1J Mg6 O2I 161.85(19) . . ?
O6 Mg6 O1I 93.08(17) . . ?
O1L Mg6 O1I 177.2(2) . . ?
O2L Mg6 O1I 91.45(19) . . ?
O1J Mg6 O1I 80.90(17) . . ?
O2I Mg6 O1I 81.24(17) . . ?
O3 Al1 O4 177.4(2) . . ?
O3 Al1 O1 90.89(18) . . ?
O4 Al1 O1 90.02(18) . . ?
O3 Al1 O5 90.12(18) . . ?
O4 Al1 O5 92.35(18) . . ?
O1 Al1 O5 87.00(17) . . ?
O3 Al1 O6 90.68(18) . . ?
O4 Al1 O6 86.90(18) . . ?
O1 Al1 O6 89.66(17) . . ?
O5 Al1 O6 176.58(18) . . ?
O3 Al1 O2 86.66(18) . . ?
O4 Al1 O2 92.43(18) . . ?
O1 Al1 O2 177.5(2) . . ?
O5 Al1 O2 93.16(17) . . ?
O6 Al1 O2 90.21(17) . . ?
Al1 O5 Mg2 132.9(2) . . ?
Al1 O5 Na3 87.88(15) . . ?
Mg2 O5 Na3 90.94(16) . . ?
Al1 O5 Na2 84.62(16) . . ?
Mg2 O5 Na2 97.49(16) . . ?
Na3 O5 Na2 171.23(18) . . ?
Al1 O5 H5 134.0 . . ?
Mg2 O5 H5 90.9 . . ?
Na3 O5 H5 76.4 . . ?
Na2 O5 H5 105.8 . . ?
Al1 O1 Mg1 136.3(2) . . ?
Al1 O1 Na2 88.43(15) . . ?
Mg1 O1 Na2 90.69(15) . . ?
Al1 O1 Na1 88.17(15) . . ?
Mg1 O1 Na1 95.07(15) . . ?
Na2 O1 Na1 174.14(19) . . ?
Al1 O1 H1 114.9 . . ?
Mg1 O1 H1 108.3 . . ?
Na2 O1 H1 99.6 . . ?
Na1 O1 H1 77.6 . . ?
Al1 O2 Mg3 131.8(2) . . ?
Al1 O2 Na4 86.14(16) . . ?
Mg3 O2 Na4 90.40(15) . . ?
Al1 O2 Na3 88.63(16) . . ?
Mg3 O2 Na3 97.18(17) . . ?
Na4 O2 Na3 172.42(18) . . ?
Al1 O2 H2 114.2 . . ?
Mg3 O2 H2 112.0 . . ?
Na4 O2 H2 78.5 . . ?
Na3 O2 H2 98.8 . . ?
Al1 O3 Mg4 136.9(2) . . ?
Al1 O3 Na1 86.01(16) . . ?
Mg4 O3 Na1 93.67(15) . . ?
Al1 O3 Na3 85.92(14) . . ?
Mg4 O3 Na3 94.76(15) . . ?
Na1 O3 Na3 171.11(17) . . ?
Al1 O3 H3 111.1 . . ?
Mg4 O3 H3 111.9 . . ?
Na1 O3 H3 88.3 . . ?
Na3 O3 H3 91.1 . . ?
Al1 O4 Mg5 132.7(2) . . ?
Al1 O4 Na2 86.31(16) . . ?
Mg5 O4 Na2 89.98(15) . . ?
Al1 O4 Na4 86.41(16) . . ?
Mg5 O4 Na4 94.19(16) . . ?
Na2 O4 Na4 172.6(2) . . ?
Al1 O4 H4 123.6 . . ?
Mg5 O4 H4 101.7 . . ?
Na2 O4 H4 79.0 . . ?
Na4 O4 H4 106.0 . . ?
Al1 O6 Mg6 138.1(2) . . ?
Al1 O6 Na4 86.73(15) . . ?
Mg6 O6 Na4 91.95(16) . . ?
Al1 O6 Na1 86.54(15) . . ?
Mg6 O6 Na1 94.12(15) . . ?
Na4 O6 Na1 173.08(18) . . ?
Al1 O6 H6 108.3 . . ?
Mg6 O6 H6 113.7 . . ?
Na4 O6 H6 93.0 . . ?
Na1 O6 H6 87.6 . . ?
C1A O1A Mg1 124.2(3) . . ?
C1A O1A Mg2 131.0(4) . . ?
Mg1 O1A Mg2 94.44(16) . . ?
C1A O1A Na2 108.9(4) . . ?
Mg1 O1A Na2 88.72(16) . . ?
Mg2 O1A Na2 99.78(16) . . ?
O1A C1A C2A 121.9(5) . . ?
O1A C1A C6A 120.8(5) . . ?
C2A C1A C6A 117.2(5) . . ?
O1A C1A Na2 46.8(3) . . ?
C2A C1A Na2 127.7(4) . . ?
C6A C1A Na2 93.9(4) . . ?
C3A C2A C1A 122.8(6) . . ?
C3A C2A H2A 118.6 . . ?
C1A C2A H2A 118.6 . . ?
C2A C3A C4A 120.3(6) . . ?
C2A C3A H3A 119.8 . . ?
C4A C3A H3A 119.8 . . ?
C3A C4A C5A 119.7(6) . . ?
C3A C4A H4A 120.2 . . ?
C5A C4A H4A 120.2 . . ?
C4A C5A C6A 121.1(6) . . ?
C4A C5A H5A 119.5 . . ?
C6A C5A H5A 119.5 . . ?
C5A C6A C1A 118.9(6) . . ?
C5A C6A C7A 119.7(6) . . ?
C1A C6A C7A 121.4(5) . . ?
O2A C7A O3A 118.5(6) . . ?
O2A C7A C6A 127.3(6) . . ?
O3A C7A C6A 114.2(6) . . ?
C7A O2A Mg1 127.5(4) . . ?
C7A O2A Na2 95.3(3) . . ?
Mg1 O2A Na2 73.99(13) . . ?
C7A O3A C8A 117.4(5) . . ?
O3A C8A H8A1 109.5 . . ?
O3A C8A H8A2 109.5 . . ?
H8A1 C8A H8A2 109.5 . . ?
O3A C8A H8A3 109.5 . . ?
H8A1 C8A H8A3 109.5 . . ?
H8A2 C8A H8A3 109.5 . . ?
C1B O1B Mg2 128.2(4) . . ?
C1B O1B Mg1 118.9(3) . . ?
Mg2 O1B Mg1 98.10(18) . . ?
O1B C1B C2B 118.3(6) . . ?
O1B C1B C6B 122.3(5) . . ?
C2B C1B C6B 119.2(6) . . ?
C3B C2B C1B 119.8(6) . . ?
C3B C2B H2B 120.1 . . ?
C1B C2B H2B 120.1 . . ?
C4B C3B C2B 120.8(6) . . ?
C4B C3B H3B 119.6 . . ?
C2B C3B H3B 119.6 . . ?
C5B C4B C3B 119.7(6) . . ?
C5B C4B H4B 120.1 . . ?
C3B C4B H4B 120.1 . . ?
C4B C5B C6B 122.1(6) . . ?
C4B C5B H5B 119.0 . . ?
C6B C5B H5B 119.0 . . ?
C5B C6B C1B 118.4(6) . . ?
C5B C6B C7B 120.5(6) . . ?
C1B C6B C7B 121.1(6) . . ?
O2B C7B O3B 118.3(6) . . ?
O2B C7B C6B 127.4(6) . . ?
O3B C7B C6B 114.3(6) . . ?
C7B O2B Mg2 129.3(4) . . ?
C7B O3B C8B 116.3(5) . . ?
O3B C8B H8B1 109.5 . . ?
O3B C8B H8B2 109.5 . . ?
H8B1 C8B H8B2 109.5 . . ?
O3B C8B H8B3 109.5 . . ?
H8B1 C8B H8B3 109.5 . . ?
H8B2 C8B H8B3 109.5 . . ?
C1C O1C Mg1 129.2(4) . . ?
C1C O1C Na1 134.8(4) . . ?
Mg1 O1C Na1 95.80(16) . . ?
O1C C1C C6C 125.5(5) . . ?
O1C C1C C2C 118.1(6) . . ?
C6C C1C C2C 116.4(5) . . ?
C3C C2C C1C 121.1(6) . . ?
C3C C2C H2C 119.4 . . ?
C1C C2C H2C 119.4 . . ?
C2C C3C C4C 120.8(6) . . ?
C2C C3C H3C 119.6 . . ?
C4C C3C H3C 119.6 . . ?
C5C C4C C3C 119.8(6) . . ?
C5C C4C H4C 120.1 . . ?
C3C C4C H4C 120.1 . . ?
C4C C5C C6C 120.5(7) . . ?
C4C C5C H5C 119.8 . . ?
C6C C5C H5C 119.8 . . ?
C5C C6C C1C 121.2(6) . . ?
C5C C6C C7C 118.8(6) . . ?
C1C C6C C7C 120.0(5) . . ?
O2C C7C O3C 119.1(6) . . ?
O2C C7C C6C 127.3(6) . . ?
O3C C7C C6C 113.6(5) . . ?
C7C O2C Mg1 129.5(4) . . ?
C7C O3C C8C 115.6(5) . . ?
O3C C8C H8C1 109.5 . . ?
O3C C8C H8C2 109.5 . . ?
H8C1 C8C H8C2 109.5 . . ?
O3C C8C H8C3 109.5 . . ?
H8C1 C8C H8C3 109.5 . . ?
H8C2 C8C H8C3 109.5 . . ?
C1D O1D Mg2 124.4(4) . . ?
C1D O1D Na3 127.8(4) . . ?
Mg2 O1D Na3 96.28(18) . . ?
O1D C1D C2D 121.0(6) . . ?
O1D C1D C6D 123.6(6) . . ?
C2D C1D C6D 115.4(6) . . ?
C3D C2D C1D 123.3(6) . . ?
C3D C2D H2D 118.3 . . ?
C1D C2D H2D 118.3 . . ?
C2D C3D C4D 120.2(7) . . ?
C2D C3D H3D 119.9 . . ?
C4D C3D H3D 119.9 . . ?
C5D C4D C3D 118.9(7) . . ?
C5D C4D H4D 120.6 . . ?
C3D C4D H4D 120.6 . . ?
C4D C5D C6D 122.5(6) . . ?
C4D C5D H5D 118.7 . . ?
C6D C5D H5D 118.7 . . ?
C5D C6D C7D 120.6(6) . . ?
C5D C6D C1D 119.6(6) . . ?
C7D C6D C1D 119.8(6) . . ?
O2D C7D O3D 119.0(6) . . ?
O2D C7D C6D 127.4(6) . . ?
O3D C7D C6D 113.6(6) . . ?
C7D O2D Mg2 125.1(4) . . ?
C7D O3D C8D 115.8(5) . . ?
O3D C8D H8D1 109.5 . . ?
O3D C8D H8D2 109.5 . . ?
H8D1 C8D H8D2 109.5 . . ?
O3D C8D H8D3 109.5 . . ?
H8D1 C8D H8D3 109.5 . . ?
H8D2 C8D H8D3 109.5 . . ?
C1E O1E Mg3 131.7(4) . . ?
C1E O1E Mg4 118.8(4) . . ?
Mg3 O1E Mg4 93.81(18) . . ?
C1E O1E Na3 115.0(3) . . ?
Mg3 O1E Na3 95.08(16) . . ?
Mg4 O1E Na3 94.48(15) . . ?
O1E C1E C6E 123.0(5) . . ?
O1E C1E C2E 120.2(6) . . ?
C6E C1E C2E 116.8(6) . . ?
C3E C2E C1E 120.6(6) . . ?
C3E C2E H2E 119.7 . . ?
C1E C2E H2E 119.7 . . ?
C2E C3E C4E 121.4(6) . . ?
C2E C3E H3E 119.3 . . ?
C4E C3E H3E 119.3 . . ?
C5E C4E C3E 118.9(6) . . ?
C5E C4E H4E 120.5 . . ?
C3E C4E H4E 120.5 . . ?
C4E C5E C6E 121.1(6) . . ?
C4E C5E H5E 119.4 . . ?
C6E C5E H5E 119.4 . . ?
C5E C6E C1E 121.0(6) . . ?
C5E C6E C7E 119.5(6) . . ?
C1E C6E C7E 119.4(6) . . ?
O2E C7E O3E 121.1(6) . . ?
O2E C7E C6E 125.8(6) . . ?
O3E C7E C6E 113.0(5) . . ?
C7E O2E Mg4 126.2(4) . . ?
C7E O3E C8E 113.9(5) . . ?
O3E C8E H8E1 109.5 . . ?
O3E C8E H8E2 109.5 . . ?
H8E1 C8E H8E2 109.5 . . ?
O3E C8E H8E3 109.5 . . ?
H8E1 C8E H8E3 109.5 . . ?
H8E2 C8E H8E3 109.5 . . ?
C1F O1F Mg3 127.9(3) . . ?
C1F O1F Mg4 119.3(4) . . ?
Mg3 O1F Mg4 97.28(18) . . ?
O1F C1F C2F 117.7(5) . . ?
O1F C1F C6F 124.2(5) . . ?
C2F C1F C6F 118.0(5) . . ?
C3F C2F C1F 119.8(6) . . ?
C3F C2F H2F 120.1 . . ?
C1F C2F H2F 120.1 . . ?
C2F C3F C4F 122.1(6) . . ?
C2F C3F H3F 119.0 . . ?
C4F C3F H3F 119.0 . . ?
C5F C4F C3F 119.4(6) . . ?
C5F C4F H4F 120.3 . . ?
C3F C4F H4F 120.3 . . ?
C4F C5F C6F 120.7(6) . . ?
C4F C5F H5F 119.7 . . ?
C6F C5F H5F 119.7 . . ?
C5F C6F C1F 120.0(5) . . ?
C5F C6F C7F 118.8(5) . . ?
C1F C6F C7F 121.2(5) . . ?
O2F C7F O3F 120.5(6) . . ?
O2F C7F C6F 125.8(5) . . ?
O3F C7F C6F 113.6(5) . . ?
C7F O2F Mg3 130.2(4) . . ?
C7F O3F C8F 114.8(5) . . ?
O3F C8F H8F1 109.5 . . ?
O3F C8F H8F2 109.5 . . ?
H8F1 C8F H8F2 109.5 . . ?
O3F C8F H8F3 109.5 . . ?
H8F1 C8F H8F3 109.5 . . ?
H8F2 C8F H8F3 109.5 . . ?
C1G O1G Mg3 124.1(4) . . ?
C1G O1G Na4 127.2(4) . . ?
Mg3 O1G Na4 96.01(17) . . ?
O1G C1G C2G 119.7(6) . . ?
O1G C1G C6G 123.9(6) . . ?
C2G C1G C6G 116.4(6) . . ?
C3G C2G C1G 121.5(7) . . ?
C3G C2G H2G 119.2 . . ?
C1G C2G H2G 119.2 . . ?
C2G C3G C4G 121.3(8) . . ?
C2G C3G H3G 119.4 . . ?
C4G C3G H3G 119.4 . . ?
C5G C4G C3G 118.7(7) . . ?
C5G C4G H4G 120.6 . . ?
C3G C4G H4G 120.6 . . ?
C4G C5G C6G 121.2(7) . . ?
C4G C5G H5G 119.4 . . ?
C6G C5G H5G 119.4 . . ?
C5G C6G C1G 120.9(6) . . ?
C5G C6G C7G 118.9(6) . . ?
C1G C6G C7G 120.2(6) . . ?
O2G C7G O3G 119.6(6) . . ?
O2G C7G C6G 126.5(6) . . ?
O3G C7G C6G 114.0(5) . . ?
C7G O2G Mg3 127.9(4) . . ?
C7G O3G C8G 114.3(5) . . ?
O3G C8G H8G1 109.5 . . ?
O3G C8G H8G2 109.5 . . ?
H8G1 C8G H8G2 109.5 . . ?
O3G C8G H8G3 109.5 . . ?
H8G1 C8G H8G3 109.5 . . ?
H8G2 C8G H8G3 109.5 . . ?
C1H O1H Mg4 129.7(4) . . ?
C1H O1H Na1 130.7(4) . . ?
Mg4 O1H Na1 99.63(17) . . ?
O1H C1H C6H 125.1(5) . . ?
O1H C1H C2H 118.0(6) . . ?
C6H C1H C2H 116.9(6) . . ?
C3H C2H C1H 121.5(7) . . ?
C3H C2H H2H 119.2 . . ?
C1H C2H H2H 119.2 . . ?
C2H C3H C4H 121.3(7) . . ?
C2H C3H H3H 119.3 . . ?
C4H C3H H3H 119.3 . . ?
C5H C4H C3H 118.5(7) . . ?
C5H C4H H4H 120.7 . . ?
C3H C4H H4H 120.7 . . ?
C4H C5H C6H 122.1(7) . . ?
C4H C5H H5H 119.0 . . ?
C6H C5H H5H 119.0 . . ?
C1H C6H C5H 119.7(6) . . ?
C1H C6H C7H 120.1(6) . . ?
C5H C6H C7H 120.2(6) . . ?
O2H C7H O3H 118.7(6) . . ?
O2H C7H C6H 127.0(6) . . ?
O3H C7H C6H 114.3(6) . . ?
C7H O2H Mg4 130.1(4) . . ?
C7H O3H C8H 116.3(5) . . ?
O3H C8H H8H1 109.5 . . ?
O3H C8H H8H2 109.5 . . ?
H8H1 C8H H8H2 109.5 . . ?
O3H C8H H8H3 109.5 . . ?
H8H1 C8H H8H3 109.5 . . ?
H8H2 C8H H8H3 109.5 . . ?
C1I O1I Mg5 132.8(4) . . ?
C1I O1I Mg6 123.3(3) . . ?
Mg5 O1I Mg6 94.76(18) . . ?
C1I O1I Na4 107.8(3) . . ?
Mg5 O1I Na4 96.38(18) . . ?
Mg6 O1I Na4 92.10(18) . . ?
O1I C1I C6I 123.2(6) . . ?
O1I C1I C2I 119.9(6) . . ?
C6I C1I C2I 116.9(6) . . ?
O1I C1I Na4 47.4(3) . . ?
C6I C1I Na4 96.9(4) . . ?
C2I C1I Na4 125.7(4) . . ?
C3I C2I C1I 121.7(6) . . ?
C3I C2I H2I 119.2 . . ?
C1I C2I H2I 119.2 . . ?
C2I C3I C4I 120.9(7) . . ?
C2I C3I H3I 119.6 . . ?
C4I C3I H3I 119.6 . . ?
C5I C4I C3I 118.3(7) . . ?
C5I C4I H4I 120.8 . . ?
C3I C4I H4I 120.8 . . ?
C4I C5I C6I 122.2(6) . . ?
C4I C5I H5I 118.9 . . ?
C6I C5I H5I 118.9 . . ?
C5I C6I C1I 120.0(6) . . ?
C5I C6I C7I 120.0(6) . . ?
C1I C6I C7I 120.0(6) . . ?
O2I C7I O3I 121.2(6) . . ?
O2I C7I C6I 126.9(6) . . ?
O3I C7I C6I 111.9(6) . . ?
C7I O2I Mg6 128.4(4) . . ?
C7I O3I C8I 115.1(5) . . ?
O3I C8I H8I1 109.5 . . ?
O3I C8I H8I2 109.5 . . ?
H8I1 C8I H8I2 109.5 . . ?
O3I C8I H8I3 109.5 . . ?
H8I1 C8I H8I3 109.5 . . ?
H8I2 C8I H8I3 109.5 . . ?
C1 O1J Mg5 127.4(4) . . ?
C1 O1J Mg6 120.9(3) . . ?
Mg5 O1J Mg6 97.11(17) . . ?
O1J C1 C2J 118.6(6) . . ?
O1J C1 C6J 124.6(6) . . ?
C2J C1 C6J 116.8(6) . . ?
C3J C2J C1 121.8(6) . . ?
C3J C2J H2J 119.1 . . ?
C1 C2J H2J 119.1 . . ?
C2J C3J C4J 121.0(7) . . ?
C2J C3J H3J 119.5 . . ?
C4J C3J H3J 119.5 . . ?
C5J C4J C3J 118.8(6) . . ?
C5J C4J H4J 120.6 . . ?
C3J C4J H4J 120.6 . . ?
C4J C5J C6J 120.2(7) . . ?
C4J C5J H5J 119.9 . . ?
C6J C5J H5J 119.9 . . ?
C1 C6J C5J 121.4(6) . . ?
C1 C6J C7J 120.3(6) . . ?
C5J C6J C7J 118.3(7) . . ?
O2J C7J O3J 119.1(6) . . ?
O2J C7J C6J 128.0(7) . . ?
O3J C7J C6J 112.9(6) . . ?
C7J O2J Mg5 127.5(4) . . ?
C7J O3J C8J 115.1(6) . . ?
O3J C8J H8J1 109.5 . . ?
O3J C8J H8J2 109.5 . . ?
H8J1 C8J H8J2 109.5 . . ?
O3J C8J H8J3 109.5 . . ?
H8J1 C8J H8J3 109.5 . . ?
H8J2 C8J H8J3 109.5 . . ?
C1K O1K Mg5 124.6(4) . . ?
C1K O1K Na2 126.6(4) . . ?
Mg5 O1K Na2 95.75(18) . . ?
O1K C1K C2K 119.7(6) . . ?
O1K C1K C6K 124.5(5) . . ?
C2K C1K C6K 115.8(6) . . ?
C3K C2K C1K 122.0(7) . . ?
C3K C2K H2K 119.0 . . ?
C1K C2K H2K 119.0 . . ?
C2K C3K C4K 121.4(7) . . ?
C2K C3K H3K 119.3 . . ?
C4K C3K H3K 119.3 . . ?
C5K C4K C3K 118.4(7) . . ?
C5K C4K H4K 120.8 . . ?
C3K C4K H4K 120.8 . . ?
C4K C5K C6K 121.6(7) . . ?
C4K C5K H5K 119.2 . . ?
C6K C5K H5K 119.2 . . ?
C5K C6K C1K 120.7(6) . . ?
C5K C6K C7K 119.2(6) . . ?
C1K C6K C7K 120.1(6) . . ?
O2K C7K O3K 119.9(6) . . ?
O2K C7K C6K 126.3(6) . . ?
O3K C7K C6K 113.7(5) . . ?
C7K O2K Mg5 127.8(4) . . ?
C7K O3K C8K 116.7(5) . . ?
O3K C8K H8K1 109.5 . . ?
O3K C8K H8K2 109.5 . . ?
H8K1 C8K H8K2 109.5 . . ?
O3K C8K H8K3 109.5 . . ?
H8K1 C8K H8K3 109.5 . . ?
H8K2 C8K H8K3 109.5 . . ?
C1L O1L Mg6 129.6(4) . . ?
C1L O1L Na1 133.0(4) . . ?
Mg6 O1L Na1 97.34(17) . . ?
O1L C1L C2L 118.3(7) . . ?
O1L C1L C6L 124.4(6) . . ?
C2L C1L C6L 117.2(6) . . ?
C3L C2L C1L 121.2(7) . . ?
C3L C2L H2L 119.4 . . ?
C1L C2L H2L 119.4 . . ?
C2L C3L C4L 120.8(8) . . ?
C2L C3L H3L 119.6 . . ?
C4L C3L H3L 119.6 . . ?
C5L C4L C3L 118.8(7) . . ?
C5L C4L H4L 120.6 . . ?
C3L C4L H4L 120.6 . . ?
C4L C5L C6L 122.6(8) . . ?
C4L C5L H5L 118.7 . . ?
C6L C5L H5L 118.7 . . ?
C5L C6L C1L 119.3(7) . . ?
C5L C6L C7L 119.9(7) . . ?
C1L C6L C7L 120.8(6) . . ?
O2L C7L O3L 118.5(8) . . ?
O2L C7L C6L 126.6(7) . . ?
O3L C7L C6L 114.9(7) . . ?
C7L O2L Mg6 129.2(5) . . ?
C7L O3L C8L 115.1(6) . . ?
O3L C8L H8L1 109.5 . . ?
O3L C8L H8L2 109.5 . . ?
H8L1 C8L H8L2 109.5 . . ?
O3L C8L H8L3 109.5 . . ?
H8L1 C8L H8L3 109.5 . . ?
H8L2 C8L H8L3 109.5 . . ?
C1M O1M Na3 124.1(4) . . ?
O1M C1M C6M 120.3(6) . . ?
O1M C1M C2M 120.3(6) . . ?
C6M C1M C2M 119.4(6) . . ?
C3M C2M C1M 119.5(7) . . ?
C3M C2M H2M 120.2 . . ?
C1M C2M H2M 120.2 . . ?
C4M C3M C2M 121.0(7) . . ?
C4M C3M H3M 119.5 . . ?
C2M C3M H3M 119.5 . . ?
C3M C4M C5M 120.8(7) . . ?
C3M C4M H4M 119.6 . . ?
C5M C4M H4M 119.6 . . ?
C6M C5M C4M 119.2(7) . . ?
C6M C5M H5M 120.4 . . ?
C4M C5M H5M 120.4 . . ?
C1M C6M C5M 120.0(6) . . ?
C1M C6M C7M 121.5(6) . . ?
C5M C6M C7M 118.5(7) . . ?
O2M C7M O3M 122.3(6) . . ?
O2M C7M C6M 125.5(7) . . ?
O3M C7M C6M 112.2(6) . . ?
C7M O2M Na3 136.5(5) . . ?
C7M O3M C8M 113.4(5) . . ?
O3M C8M H8M1 109.5 . . ?
O3M C8M H8M2 109.5 . . ?
H8M1 C8M H8M2 109.5 . . ?
O3M C8M H8M3 109.5 . . ?
H8M1 C8M H8M3 109.5 . . ?
H8M2 C8M H8M3 109.5 . . ?
C1N O1N H1N 109.5 . . ?
O1N C1N C2N 115.8(5) . . ?
O1N C1N C6N 124.1(5) . . ?
C2N C1N C6N 120.0 . . ?
C1N C2N C3N 120.0 . . ?
C1N C2N H2N 120.0 . . ?
C3N C2N H2N 120.0 . . ?
C4N C3N C2N 120.0 . . ?
C4N C3N H3N 120.0 . . ?
C2N C3N H3N 120.0 . . ?
C3N C4N C5N 120.0 . . ?
C3N C4N H4N 120.0 . . ?
C5N C4N H4N 120.0 . . ?
C4N C5N C6N 120.0 . . ?
C4N C5N H5N 120.0 . . ?
C6N C5N H5N 120.0 . . ?
C5N C6N C1N 120.0 . . ?
C5N C6N C7N 118.2(6) . . ?
C1N C6N C7N 121.4(6) . . ?
O2N C7N O3N 120.2(8) . . ?
O2N C7N C6N 128.9(8) . . ?
O3N C7N C6N 110.7(7) . . ?
C7N O2N Na2 162.0(6) . . ?
C7N O3N C8N 112.5(7) . . ?
O3N C8N H8N1 109.5 . . ?
O3N C8N H8N2 109.5 . . ?
H8N1 C8N H8N2 109.5 . . ?
O3N C8N H8N3 109.5 . . ?
H8N1 C8N H8N3 109.5 . . ?
H8N2 C8N H8N3 109.5 . . ?
C4O O1O C1O 107.0(11) . . ?
C4O O1O Na4 105.8(8) . . ?
C1O O1O Na4 140.7(10) . . ?
O1O C1O C2O 104.4(12) . . ?
O1O C1O H1O1 110.9 . . ?
C2O C1O H1O1 110.9 . . ?
O1O C1O H1O2 110.9 . . ?
C2O C1O H1O2 110.9 . . ?
H1O1 C1O H1O2 108.9 . . ?
C1O C2O C3O 107.6(13) . . ?
C1O C2O H2O1 110.2 . . ?
C3O C2O H2O1 110.2 . . ?
C1O C2O H2O2 110.2 . . ?
C3O C2O H2O2 110.2 . . ?
H2O1 C2O H2O2 108.5 . . ?
C2O C3O C4O 95.6(12) . . ?
C2O C3O H3O1 112.6 . . ?
C4O C3O H3O1 112.6 . . ?
C2O C3O H3O2 112.6 . . ?
C4O C3O H3O2 112.6 . . ?
H3O1 C3O H3O2 110.1 . . ?
O1O C4O C3O 110.7(13) . . ?
O1O C4O Na4 46.5(6) . . ?
C3O C4O Na4 155.4(11) . . ?
O1O C4O H4O1 109.5 . . ?
C3O C4O H4O1 109.5 . . ?
Na4 C4O H4O1 89.9 . . ?
O1O C4O H4O2 109.5 . . ?
C3O C4O H4O2 109.5 . . ?
Na4 C4O H4O2 76.9 . . ?
H4O1 C4O H4O2 108.1 . . ?
Na4 O1P H1P1 113(7) . . ?
Na4 O1P H1P2 52(6) . . ?
H1P1 O1P H1P2 114(10) . . ?
C4R O1R C1R 111.3(11) . . ?
O1R C1R C2R 104.8(11) . . ?
O1R C1R H1R1 110.8 . . ?
C2R C1R H1R1 110.8 . . ?
O1R C1R H1R2 110.8 . . ?
C2R C1R H1R2 110.8 . . ?
H1R1 C1R H1R2 108.9 . . ?
C3R C2R C1R 108.9(9) . . ?
C3R C2R H2R1 109.9 . . ?
C1R C2R H2R1 109.9 . . ?
C3R C2R H2R2 109.9 . . ?
C1R C2R H2R2 109.9 . . ?
H2R1 C2R H2R2 108.3 . . ?
C4R C3R C2R 103.8(9) . . ?
C4R C3R H3R1 111.0 . . ?
C2R C3R H3R1 111.0 . . ?
C4R C3R H3R2 111.0 . . ?
C2R C3R H3R2 111.0 . . ?
H3R1 C3R H3R2 109.0 . . ?
O1R C4R C3R 109.2(10) . . ?
O1R C4R H4R1 109.8 . . ?
C3R C4R H4R1 109.8 . . ?
O1R C4R H4R2 109.8 . . ?
C3R C4R H4R2 109.8 . . ?
H4R1 C4R H4R2 108.3 . . ?
C4S O1S C1S 110.2(9) . . ?
O1S C1S C2S 106.4(8) . . ?
O1S C1S H1S1 110.4 . . ?
C2S C1S H1S1 110.4 . . ?
O1S C1S H1S2 110.4 . . ?
C2S C1S H1S2 110.4 . . ?
H1S1 C1S H1S2 108.6 . . ?
C3S C2S C1S 97.8(14) . . ?
C3S C2S H2S1 112.2 . . ?
C1S C2S H2S1 112.2 . . ?
C3S C2S H2S2 112.2 . . ?
C1S C2S H2S2 112.2 . . ?
H2S1 C2S H2S2 109.8 . . ?
C2S C3S C4S 103.0(9) . . ?
C2S C3S H3S1 111.2 . . ?
C4S C3S H3S1 111.2 . . ?
C2S C3S H3S2 111.2 . . ?
C4S C3S H3S2 111.2 . . ?
H3S1 C3S H3S2 109.1 . . ?
O1S C4S C3S 96.6(12) . . ?
O1S C4S H4S1 112.4 . . ?
C3S C4S H4S1 112.4 . . ?
O1S C4S H4S2 112.4 . . ?
C3S C4S H4S2 112.4 . . ?
H4S1 C4S H4S2 110.0 . . ?

loop_
_geom_bond_atom_site_label_1
_geom_bond_atom_site_label_2
_geom_bond_distance
_geom_bond_site_symmetry_2
_geom_bond_publ_flag
Na1 O1H 2.360(5) . ?
Na1 O1L 2.411(5) . ?
Na1 O1C 2.449(4) . ?
Na1 O1 2.472(4) . ?
Na1 O6 2.525(4) . ?
Na1 O3 2.572(4) . ?
Na2 O2N 2.198(6) . ?
Na2 O1K 2.312(5) . ?
Na2 O1A 2.381(5) . ?
Na2 O1 2.407(4) . ?
Na2 O4 2.482(4) . ?
Na2 O5 2.537(4) . ?
Na2 O2A 3.000(5) . ?
Na3 O2M 2.314(5) . ?
Na3 O1D 2.365(5) . ?
Na3 O2 2.491(4) . ?
Na3 O1E 2.506(4) . ?
Na3 O5 2.519(4) . ?
Na3 O1M 2.582(5) . ?
Na3 O3 2.614(4) . ?
Na4 O1O 2.268(11) . ?
Na4 O1G 2.291(5) . ?
Na4 O1I 2.359(5) . ?
Na4 O1P 2.455(9) . ?
Na4 O6 2.471(4) . ?
Na4 O4 2.487(4) . ?
Na4 O2 2.489(5) . ?
Mg1 O1C 2.003(4) . ?
Mg1 O1 2.004(4) . ?
Mg1 O2C 2.054(4) . ?
Mg1 O1B 2.076(4) . ?
Mg1 O2A 2.097(5) . ?
Mg1 O1A 2.117(4) . ?
Mg2 O1D 2.015(4) . ?
Mg2 O5 2.044(4) . ?
Mg2 O1B 2.059(4) . ?
Mg2 O2D 2.063(4) . ?
Mg2 O2B 2.112(5) . ?
Mg2 O1A 2.138(4) . ?
Mg3 O2 2.037(4) . ?
Mg3 O1F 2.038(4) . ?
Mg3 O2G 2.040(4) . ?
Mg3 O1G 2.045(5) . ?
Mg3 O2F 2.062(4) . ?
Mg3 O1E 2.100(4) . ?
Mg4 O3 2.000(4) . ?
Mg4 O1H 2.026(4) . ?
Mg4 O2E 2.059(5) . ?
Mg4 O2H 2.066(4) . ?
Mg4 O1F 2.089(4) . ?
Mg4 O1E 2.141(4) . ?
Mg5 O1K 2.017(4) . ?
Mg5 O4 2.047(4) . ?
Mg5 O1J 2.060(4) . ?
Mg5 O2K 2.068(4) . ?
Mg5 O1I 2.108(4) . ?
Mg5 O2J 2.115(5) . ?
Mg6 O6 1.993(4) . ?
Mg6 O1L 2.007(4) . ?
Mg6 O2L 2.052(5) . ?
Mg6 O1J 2.088(4) . ?
Mg6 O2I 2.089(5) . ?
Mg6 O1I 2.117(4) . ?
Al1 O3 1.874(4) . ?
Al1 O4 1.907(4) . ?
Al1 O1 1.909(4) . ?
Al1 O5 1.912(4) . ?
Al1 O6 1.913(4) . ?
Al1 O2 1.917(4) . ?
O5 H5 0.8400 . ?
O1 H1 0.8408 . ?
O2 H2 0.8398 . ?
O3 H3 0.8400 . ?
O4 H4 0.8399 . ?
O6 H6 0.8399 . ?
O1A C1A 1.340(6) . ?
C1A C2A 1.386(8) . ?
C1A C6A 1.429(8) . ?
C2A C3A 1.365(8) . ?
C2A H2A 0.9500 . ?
C3A C4A 1.372(8) . ?
C3A H3A 0.9500 . ?
C4A C5A 1.376(8) . ?
C4A H4A 0.9500 . ?
C5A C6A 1.407(8) . ?
C5A H5A 0.9500 . ?
C6A C7A 1.431(8) . ?
C7A O2A 1.234(7) . ?
C7A O3A 1.341(7) . ?
O3A C8A 1.461(7) . ?
C8A H8A1 0.9800 . ?
C8A H8A2 0.9800 . ?
C8A H8A3 0.9800 . ?
O1B C1B 1.355(7) . ?
C1B C2B 1.406(8) . ?
C1B C6B 1.421(8) . ?
C2B C3B 1.400(8) . ?
C2B H2B 0.9500 . ?
C3B C4B 1.390(8) . ?
C3B H3B 0.9500 . ?
C4B C5B 1.355(8) . ?
C4B H4B 0.9500 . ?
C5B C6B 1.413(8) . ?
C5B H5B 0.9500 . ?
C6B C7B 1.443(8) . ?
C7B O2B 1.237(7) . ?
C7B O3B 1.343(7) . ?
O3B C8B 1.443(7) . ?
C8B H8B1 0.9800 . ?
C8B H8B2 0.9800 . ?
C8B H8B3 0.9800 . ?
O1C C1C 1.317(6) . ?
C1C C6C 1.421(8) . ?
C1C C2C 1.432(8) . ?
C2C C3C 1.367(8) . ?
C2C H2C 0.9500 . ?
C3C C4C 1.399(9) . ?
C3C H3C 0.9500 . ?
C4C C5C 1.370(9) . ?
C4C H4C 0.9500 . ?
C5C C6C 1.395(8) . ?
C5C H5C 0.9500 . ?
C6C C7C 1.451(8) . ?
C7C O2C 1.231(6) . ?
C7C O3C 1.357(7) . ?
O3C C8C 1.458(7) . ?
C8C H8C1 0.9800 . ?
C8C H8C2 0.9800 . ?
C8C H8C3 0.9800 . ?
O1D C1D 1.302(7) . ?
C1D C2D 1.414(8) . ?
C1D C6D 1.441(8) . ?
C2D C3D 1.377(8) . ?
C2D H2D 0.9500 . ?
C3D C4D 1.400(9) . ?
C3D H3D 0.9500 . ?
C4D C5D 1.354(9) . ?
C4D H4D 0.9500 . ?
C5D C6D 1.416(8) . ?
C5D H5D 0.9500 . ?
C6D C7D 1.440(8) . ?
C7D O2D 1.224(7) . ?
C7D O3D 1.361(7) . ?
O3D C8D 1.457(7) . ?
C8D H8D1 0.9800 . ?
C8D H8D2 0.9800 . ?
C8D H8D3 0.9800 . ?
O1E C1E 1.330(7) . ?
C1E C6E 1.408(8) . ?
C1E C2E 1.425(7) . ?
C2E C3E 1.380(8) . ?
C2E H2E 0.9500 . ?
C3E C4E 1.394(8) . ?
C3E H3E 0.9500 . ?
C4E C5E 1.367(7) . ?
C4E H4E 0.9500 . ?
C5E C6E 1.400(8) . ?
C5E H5E 0.9500 . ?
C6E C7E 1.481(8) . ?
C7E O2E 1.232(7) . ?
C7E O3E 1.338(7) . ?
O3E C8E 1.458(6) . ?
C8E H8E1 0.9800 . ?
C8E H8E2 0.9800 . ?
C8E H8E3 0.9800 . ?
O1F C1F 1.333(6) . ?
C1F C2F 1.418(8) . ?
C1F C6F 1.419(8) . ?
C2F C3F 1.376(8) . ?
C2F H2F 0.9500 . ?
C3F C4F 1.390(8) . ?
C3F H3F 0.9500 . ?
C4F C5F 1.366(8) . ?
C4F H4F 0.9500 . ?
C5F C6F 1.412(7) . ?
C5F H5F 0.9500 . ?
C6F C7F 1.471(8) . ?
C7F O2F 1.217(7) . ?
C7F O3F 1.337(7) . ?
O3F C8F 1.445(7) . ?
C8F H8F1 0.9800 . ?
C8F H8F2 0.9800 . ?
C8F H8F3 0.9800 . ?
O1G C1G 1.313(7) . ?
C1G C2G 1.399(9) . ?
C1G C6G 1.424(8) . ?
C2G C3G 1.372(9) . ?
C2G H2G 0.9500 . ?
C3G C4G 1.392(11) . ?
C3G H3G 0.9500 . ?
C4G C5G 1.362(9) . ?
C4G H4G 0.9500 . ?
C5G C6G 1.390(8) . ?
C5G H5G 0.9500 . ?
C6G C7G 1.461(8) . ?
C7G O2G 1.232(6) . ?
C7G O3G 1.310(7) . ?
O3G C8G 1.452(8) . ?
C8G H8G1 0.9800 . ?
C8G H8G2 0.9800 . ?
C8G H8G3 0.9800 . ?
O1H C1H 1.320(6) . ?
C1H C6H 1.399(8) . ?
C1H C2H 1.421(8) . ?
C2H C3H 1.361(8) . ?
C2H H2H 0.9500 . ?
C3H C4H 1.376(9) . ?
C3H H3H 0.9500 . ?
C4H C5H 1.367(8) . ?
C4H H4H 0.9500 . ?
C5H C6H 1.401(8) . ?
C5H H5H 0.9500 . ?
C6H C7H 1.454(8) . ?
C7H O2H 1.237(7) . ?
C7H O3H 1.342(7) . ?
O3H C8H 1.454(7) . ?
C8H H8H1 0.9800 . ?
C8H H8H2 0.9800 . ?
C8H H8H3 0.9800 . ?
O1I C1I 1.344(7) . ?
C1I C6I 1.404(8) . ?
C1I C2I 1.417(8) . ?
C2I C3I 1.366(8) . ?
C2I H2I 0.9500 . ?
C3I C4I 1.390(8) . ?
C3I H3I 0.9500 . ?
C4I C5I 1.370(8) . ?
C4I H4I 0.9500 . ?
C5I C6I 1.392(8) . ?
C5I H5I 0.9500 . ?
C6I C7I 1.477(9) . ?
C7I O2I 1.230(7) . ?
C7I O3I 1.343(7) . ?
O3I C8I 1.444(7) . ?
C8I H8I1 0.9800 . ?
C8I H8I2 0.9800 . ?
C8I H8I3 0.9800 . ?
O1J C1 1.336(6) . ?
C1 C2J 1.403(8) . ?
C1 C6J 1.409(9) . ?
C2J C3J 1.380(8) . ?
C2J H2J 0.9500 . ?
C3J C4J 1.398(9) . ?
C3J H3J 0.9500 . ?
C4J C5J 1.383(8) . ?
C4J H4J 0.9500 . ?
C5J C6J 1.409(8) . ?
C5J H5J 0.9500 . ?
C6J C7J 1.476(9) . ?
C7J O2J 1.226(7) . ?
C7J O3J 1.349(8) . ?
O3J C8J 1.449(8) . ?
C8J H8J1 0.9800 . ?
C8J H8J2 0.9800 . ?
C8J H8J3 0.9800 . ?
O1K C1K 1.299(7) . ?
C1K C2K 1.412(8) . ?
C1K C6K 1.414(8) . ?
C2K C3K 1.358(9) . ?
C2K H2K 0.9500 . ?
C3K C4K 1.388(9) . ?
C3K H3K 0.9500 . ?
C4K C5K 1.359(9) . ?
C4K H4K 0.9500 . ?
C5K C6K 1.396(9) . ?
C5K H5K 0.9500 . ?
C6K C7K 1.462(8) . ?
C7K O2K 1.220(7) . ?
C7K O3K 1.340(7) . ?
O3K C8K 1.435(6) . ?
C8K H8K1 0.9800 . ?
C8K H8K2 0.9800 . ?
C8K H8K3 0.9800 . ?
O1L C1L 1.301(7) . ?
C1L C2L 1.423(8) . ?
C1L C6L 1.427(9) . ?
C2L C3L 1.392(9) . ?
C2L H2L 0.9500 . ?
C3L C4L 1.409(11) . ?
C3L H3L 0.9500 . ?
C4L C5L 1.352(10) . ?
C4L H4L 0.9500 . ?
C5L C6L 1.423(9) . ?
C5L H5L 0.9500 . ?
C6L C7L 1.449(10) . ?
C7L O2L 1.224(8) . ?
C7L O3L 1.359(8) . ?
O3L C8L 1.453(9) . ?
C8L H8L1 0.9800 . ?
C8L H8L2 0.9800 . ?
C8L H8L3 0.9800 . ?
O1M C1M 1.382(7) . ?
C1M C6M 1.389(9) . ?
C1M C2M 1.399(8) . ?
C2M C3M 1.388(9) . ?
C2M H2M 0.9500 . ?
C3M C4M 1.343(9) . ?
C3M H3M 0.9500 . ?
C4M C5M 1.397(9) . ?
C4M H4M 0.9500 . ?
C5M C6M 1.393(9) . ?
C5M H5M 0.9500 . ?
C6M C7M 1.495(9) . ?
C7M O2M 1.209(7) . ?
C7M O3M 1.332(8) . ?
O3M C8M 1.461(7) . ?
C8M H8M1 0.9800 . ?
C8M H8M2 0.9800 . ?
C8M H8M3 0.9800 . ?
O1N C1N 1.359(6) . ?
O1N H1N 0.8400 . ?
C1N C2N 1.3900 . ?
C1N C6N 1.3900 . ?
C2N C3N 1.3900 . ?
C2N H2N 0.9500 . ?
C3N C4N 1.3900 . ?
C3N H3N 0.9500 . ?
C4N C5N 1.3900 . ?
C4N H4N 0.9500 . ?
C5N C6N 1.3900 . ?
C5N H5N 0.9500 . ?
C6N C7N 1.455(9) . ?
C7N O2N 1.197(8) . ?
C7N O3N 1.385(9) . ?
O3N C8N 1.458(9) . ?
C8N H8N1 0.9800 . ?
C8N H8N2 0.9800 . ?
C8N H8N3 0.9800 . ?
O1O C4O 1.450(9) . ?
O1O C1O 1.457(9) . ?
C1O C2O 1.494(9) . ?
C1O H1O1 0.9900 . ?
C1O H1O2 0.9900 . ?
C2O C3O 1.527(10) . ?
C2O H2O1 0.9900 . ?
C2O H2O2 0.9900 . ?
C3O C4O 1.548(10) . ?
C3O H3O1 0.9900 . ?
C3O H3O2 0.9900 . ?
C4O H4O1 0.9900 . ?
C4O H4O2 0.9900 . ?
O1P H1P1 0.8401(16) . ?
O1P H1P2 0.8400(12) . ?
O1R C4R 1.440(10) . ?
O1R C1R 1.450(10) . ?
C1R C2R 1.529(10) . ?
C1R H1R1 0.9900 . ?
C1R H1R2 0.9900 . ?
C2R C3R 1.528(10) . ?
C2R H2R1 0.9900 . ?
C2R H2R2 0.9900 . ?
C3R C4R 1.513(10) . ?
C3R H3R1 0.9900 . ?
C3R H3R2 0.9900 . ?
C4R H4R1 0.9900 . ?
C4R H4R2 0.9900 . ?
O1S C4S 1.449(9) . ?
O1S C1S 1.458(9) . ?
C1S C2S 1.501(10) . ?
C1S H1S1 0.9900 . ?
C1S H1S2 0.9900 . ?
C2S C3S 1.497(10) . ?
C2S H2S1 0.9900 . ?
C2S H2S2 0.9900 . ?
C3S C4S 1.548(10) . ?
C3S H3S1 0.9900 . ?
C3S H3S2 0.9900 . ?
C4S H4S1 0.9900 . ?
C4S H4S2 0.9900 . ?

loop_
_geom_hbond_atom_site_label_D
_geom_hbond_atom_site_label_H
_geom_hbond_atom_site_label_A
_geom_hbond_distance_DH
_geom_hbond_distance_HA
_geom_hbond_distance_DA
_geom_hbond_angle_DHA
_geom_hbond_site_symmetry_A
C2A H2A O2D 0.95 2.43 3.199(7) 137.6 .
C2E H2E O2F 0.95 2.44 2.964(8) 114.7 .
O1N H1N O2N 0.84 2.30 2.826(8) 121.0 .
O1P H1P1 O1N 0.8401(16) 1.89(3) 2.718(11) 168(14) .

loop_
_geom_torsion_atom_site_label_1
_geom_torsion_atom_site_label_2
_geom_torsion_atom_site_label_3
_geom_torsion_atom_site_label_4
_geom_torsion
_geom_torsion_site_symmetry_1
_geom_torsion_site_symmetry_2
_geom_torsion_site_symmetry_3
_geom_torsion_site_symmetry_4
_geom_torsion_publ_flag
O1 Al1 O3 Mg4 -134.7(3) . . . . ?
O5 Al1 O3 Mg4 138.3(3) . . . . ?
O6 Al1 O3 Mg4 -45.1(3) . . . . ?
O2 Al1 O3 Mg4 45.1(3) . . . . ?
Na2 Al1 O3 Mg4 -175.7(2) . . . . ?
Na4 Al1 O3 Mg4 1.6(4) . . . . ?
Na1 Al1 O3 Mg4 -91.1(3) . . . . ?
Na3 Al1 O3 Mg4 92.6(3) . . . . ?
O1 Al1 O3 Na1 -43.63(16) . . . . ?
O5 Al1 O3 Na1 -130.64(15) . . . . ?
O6 Al1 O3 Na1 46.04(15) . . . . ?
O2 Al1 O3 Na1 136.21(16) . . . . ?
Na2 Al1 O3 Na1 -84.64(16) . . . . ?
Na4 Al1 O3 Na1 92.66(14) . . . . ?
Na3 Al1 O3 Na1 -176.28(17) . . . . ?
O1 Al1 O3 Na3 132.65(16) . . . . ?
O5 Al1 O3 Na3 45.65(15) . . . . ?
O6 Al1 O3 Na3 -137.68(15) . . . . ?
O2 Al1 O3 Na3 -47.51(15) . . . . ?
Na2 Al1 O3 Na3 91.64(15) . . . . ?
Na4 Al1 O3 Na3 -91.06(15) . . . . ?
Na1 Al1 O3 Na3 176.28(17) . . . . ?
Mg1 O1A C1A C2A -144.3(5) . . . . ?
Mg2 O1A C1A C2A -8.6(8) . . . . ?
Na2 O1A C1A C2A 113.9(5) . . . . ?
Mg1 O1A C1A C6A 38.6(7) . . . . ?
Mg2 O1A C1A C6A 174.3(4) . . . . ?
Na2 O1A C1A C6A -63.2(6) . . . . ?
Mg1 O1A C1A Na2 101.8(4) . . . . ?
Mg2 O1A C1A Na2 -122.5(5) . . . . ?
O1A C1A C2A C3A -177.3(6) . . . . ?
C6A C1A C2A C3A -0.2(9) . . . . ?
Na2 C1A C2A C3A -119.8(6) . . . . ?
C1A C2A C3A C4A -0.7(10) . . . . ?
C2A C3A C4A C5A -0.1(10) . . . . ?
C3A C4A C5A C6A 1.8(10) . . . . ?
C4A C5A C6A C1A -2.7(9) . . . . ?
C4A C5A C6A C7A 179.1(6) . . . . ?
O1A C1A C6A C5A 179.0(5) . . . . ?
C2A C1A C6A C5A 1.8(8) . . . . ?
Na2 C1A C6A C5A 138.3(5) . . . . ?
O1A C1A C6A C7A -2.8(9) . . . . ?
C2A C1A C6A C7A -180.0(6) . . . . ?
Na2 C1A C6A C7A -43.5(6) . . . . ?
C5A C6A C7A O2A 169.0(6) . . . . ?
C1A C6A C7A O2A -9.2(10) . . . . ?
C5A C6A C7A O3A -12.9(8) . . . . ?
C1A C6A C7A O3A 169.0(5) . . . . ?
O3A C7A O2A Mg1 165.0(4) . . . . ?
C6A C7A O2A Mg1 -16.9(9) . . . . ?
O3A C7A O2A Na2 -121.1(5) . . . . ?
C6A C7A O2A Na2 56.9(7) . . . . ?
O2A C7A O3A C8A -1.6(8) . . . . ?
C6A C7A O3A C8A -179.9(5) . . . . ?
Mg2 O1B C1B C2B 154.9(4) . . . . ?
Mg1 O1B C1B C2B -75.4(6) . . . . ?
Mg2 O1B C1B C6B -29.4(7) . . . . ?
Mg1 O1B C1B C6B 100.3(5) . . . . ?
O1B C1B C2B C3B 177.6(5) . . . . ?
C6B C1B C2B C3B 1.8(8) . . . . ?
C1B C2B C3B C4B -0.3(9) . . . . ?
C2B C3B C4B C5B -1.0(9) . . . . ?
C3B C4B C5B C6B 0.8(9) . . . . ?
C4B C5B C6B C1B 0.6(9) . . . . ?
C4B C5B C6B C7B -177.7(5) . . . . ?
O1B C1B C6B C5B -177.6(5) . . . . ?
C2B C1B C6B C5B -1.9(8) . . . . ?
O1B C1B C6B C7B 0.8(8) . . . . ?
C2B C1B C6B C7B 176.4(5) . . . . ?
C5B C6B C7B O2B -169.2(6) . . . . ?
C1B C6B C7B O2B 12.5(9) . . . . ?
C5B C6B C7B O3B 11.2(8) . . . . ?
C1B C6B C7B O3B -167.1(5) . . . . ?
O3B C7B O2B Mg2 -176.9(3) . . . . ?
C6B C7B O2B Mg2 3.5(9) . . . . ?
O2B C7B O3B C8B -0.2(8) . . . . ?
C6B C7B O3B C8B 179.5(5) . . . . ?
Mg1 O1C C1C C6C 15.1(9) . . . . ?
Na1 O1C C1C C6C -158.8(4) . . . . ?
Mg1 O1C C1C C2C -163.2(4) . . . . ?
Na1 O1C C1C C2C 22.9(8) . . . . ?
O1C C1C C2C C3C -179.2(6) . . . . ?
C6C C1C C2C C3C 2.3(9) . . . . ?
C1C C2C C3C C4C 1.1(10) . . . . ?
C2C C3C C4C C5C -4.2(10) . . . . ?
C3C C4C C5C C6C 3.8(10) . . . . ?
C4C C5C C6C C1C -0.2(10) . . . . ?
C4C C5C C6C C7C -178.6(6) . . . . ?
O1C C1C C6C C5C 178.9(6) . . . . ?
C2C C1C C6C C5C -2.7(9) . . . . ?
O1C C1C C6C C7C -2.7(9) . . . . ?
C2C C1C C6C C7C 175.6(6) . . . . ?
C5C C6C C7C O2C 177.1(6) . . . . ?
C1C C6C C7C O2C -1.4(10) . . . . ?
C5C C6C C7C O3C -2.1(8) . . . . ?
C1C C6C C7C O3C 179.5(5) . . . . ?
O3C C7C O2C Mg1 172.1(4) . . . . ?
C6C C7C O2C Mg1 -7.0(9) . . . . ?
O2C C7C O3C C8C -1.4(8) . . . . ?
C6C C7C O3C C8C 177.8(5) . . . . ?
Mg2 O1D C1D C2D -150.5(5) . . . . ?
Na3 O1D C1D C2D 75.2(7) . . . . ?
Mg2 O1D C1D C6D 31.0(8) . . . . ?
Na3 O1D C1D C6D -103.3(6) . . . . ?
O1D C1D C2D C3D -179.6(6) . . . . ?
C6D C1D C2D C3D -1.0(9) . . . . ?
C1D C2D C3D C4D -0.6(10) . . . . ?
C2D C3D C4D C5D 0.6(10) . . . . ?
C3D C4D C5D C6D 1.1(10) . . . . ?
C4D C5D C6D C7D 176.2(6) . . . . ?
C4D C5D C6D C1D -2.7(10) . . . . ?
O1D C1D C6D C5D -178.8(5) . . . . ?
C2D C1D C6D C5D 2.6(8) . . . . ?
O1D C1D C6D C7D 2.2(9) . . . . ?
C2D C1D C6D C7D -176.4(5) . . . . ?
C5D C6D C7D O2D 171.2(6) . . . . ?
C1D C6D C7D O2D -9.9(9) . . . . ?
C5D C6D C7D O3D -7.4(8) . . . . ?
C1D C6D C7D O3D 171.5(5) . . . . ?
O3D C7D O2D Mg2 162.2(4) . . . . ?
C6D C7D O2D Mg2 -16.4(9) . . . . ?
O2D C7D O3D C8D 4.1(8) . . . . ?
C6D C7D O3D C8D -177.2(5) . . . . ?
Mg3 O1E C1E C6E 164.8(4) . . . . ?
Mg4 O1E C1E C6E 38.7(7) . . . . ?
Na3 O1E C1E C6E -72.1(6) . . . . ?
Mg3 O1E C1E C2E -14.9(8) . . . . ?
Mg4 O1E C1E C2E -141.0(4) . . . . ?
Na3 O1E C1E C2E 108.2(5) . . . . ?
O1E C1E C2E C3E 176.2(5) . . . . ?
C6E C1E C2E C3E -3.5(8) . . . . ?
C1E C2E C3E C4E 1.5(9) . . . . ?
C2E C3E C4E C5E 0.9(9) . . . . ?
C3E C4E C5E C6E -1.3(9) . . . . ?
C4E C5E C6E C1E -0.9(9) . . . . ?
C4E C5E C6E C7E 176.5(5) . . . . ?
O1E C1E C6E C5E -176.5(5) . . . . ?
C2E C1E C6E C5E 3.2(8) . . . . ?
O1E C1E C6E C7E 6.1(8) . . . . ?
C2E C1E C6E C7E -174.2(5) . . . . ?
C5E C6E C7E O2E 157.5(6) . . . . ?
C1E C6E C7E O2E -25.1(9) . . . . ?
C5E C6E C7E O3E -23.3(8) . . . . ?
C1E C6E C7E O3E 154.1(5) . . . . ?
O3E C7E O2E Mg4 172.7(4) . . . . ?
C6E C7E O2E Mg4 -8.1(8) . . . . ?
O2E C7E O3E C8E -1.8(8) . . . . ?
C6E C7E O3E C8E 178.9(5) . . . . ?
Mg3 O1F C1F C2F 161.5(4) . . . . ?
Mg4 O1F C1F C2F -70.1(6) . . . . ?
Mg3 O1F C1F C6F -20.6(9) . . . . ?
Mg4 O1F C1F C6F 107.8(6) . . . . ?
O1F C1F C2F C3F 179.0(6) . . . . ?
C6F C1F C2F C3F 1.0(9) . . . . ?
C1F C2F C3F C4F -1.4(10) . . . . ?
C2F C3F C4F C5F 1.0(10) . . . . ?
C3F C4F C5F C6F -0.2(10) . . . . ?
C4F C5F C6F C1F -0.1(10) . . . . ?
C4F C5F C6F C7F -179.2(6) . . . . ?
O1F C1F C6F C5F -178.1(6) . . . . ?
C2F C1F C6F C5F -0.2(9) . . . . ?
O1F C1F C6F C7F 0.9(10) . . . . ?
C2F C1F C6F C7F 178.8(6) . . . . ?
C5F C6F C7F O2F -177.8(6) . . . . ?
C1F C6F C7F O2F 3.1(11) . . . . ?
C5F C6F C7F O3F 0.2(9) . . . . ?
C1F C6F C7F O3F -178.9(6) . . . . ?
O3F C7F O2F Mg3 -164.8(4) . . . . ?
C6F C7F O2F Mg3 13.1(10) . . . . ?
O2F C7F O3F C8F 3.8(10) . . . . ?
C6F C7F O3F C8F -174.3(6) . . . . ?
Mg3 O1G C1G C2G -147.8(6) . . . . ?
Na4 O1G C1G C2G 79.9(8) . . . . ?
Mg3 O1G C1G C6G 32.4(9) . . . . ?
Na4 O1G C1G C6G -99.9(7) . . . . ?
O1G C1G C2G C3G 179.6(9) . . . . ?
C6G C1G C2G C3G -0.6(14) . . . . ?
C1G C2G C3G C4G -1.8(17) . . . . ?
C2G C3G C4G C5G 3.3(18) . . . . ?
C3G C4G C5G C6G -2.5(15) . . . . ?
C4G C5G C6G C1G 0.2(12) . . . . ?
C4G C5G C6G C7G -177.6(8) . . . . ?
O1G C1G C6G C5G -178.8(7) . . . . ?
C2G C1G C6G C5G 1.4(11) . . . . ?
O1G C1G C6G C7G -1.1(10) . . . . ?
C2G C1G C6G C7G 179.1(7) . . . . ?
C5G C6G C7G O2G 165.7(7) . . . . ?
C1G C6G C7G O2G -12.0(11) . . . . ?
C5G C6G C7G O3G -15.3(10) . . . . ?
C1G C6G C7G O3G 167.0(6) . . . . ?
O3G C7G O2G Mg3 172.3(5) . . . . ?
C6G C7G O2G Mg3 -8.7(10) . . . . ?
O2G C7G O3G C8G -2.5(11) . . . . ?
C6G C7G O3G C8G 178.4(8) . . . . ?
Mg4 O1H C1H C6H 18.1(9) . . . . ?
Na1 O1H C1H C6H -161.3(5) . . . . ?
Mg4 O1H C1H C2H -161.3(4) . . . . ?
Na1 O1H C1H C2H 19.3(8) . . . . ?
O1H C1H C2H C3H 179.6(6) . . . . ?
C6H C1H C2H C3H 0.2(9) . . . . ?
C1H C2H C3H C4H -0.3(10) . . . . ?
C2H C3H C4H C5H 1.0(11) . . . . ?
C3H C4H C5H C6H -1.5(11) . . . . ?
O1H C1H C6H C5H 180.0(6) . . . . ?
C2H C1H C6H C5H -0.7(9) . . . . ?
O1H C1H C6H C7H 0.3(10) . . . . ?
C2H C1H C6H C7H 179.6(6) . . . . ?
C4H C5H C6H C1H 1.4(10) . . . . ?
C4H C5H C6H C7H -178.9(6) . . . . ?
C1H C6H C7H O2H -7.5(10) . . . . ?
C5H C6H C7H O2H 172.8(6) . . . . ?
C1H C6H C7H O3H 171.7(6) . . . . ?
C5H C6H C7H O3H -8.0(9) . . . . ?
O3H C7H O2H Mg4 176.9(4) . . . . ?
C6H C7H O2H Mg4 -3.9(10) . . . . ?
O2H C7H O3H C8H -0.2(9) . . . . ?
C6H C7H O3H C8H -179.5(5) . . . . ?
Mg5 O1I C1I C6I 176.8(4) . . . . ?
Mg6 O1I C1I C6I 38.8(7) . . . . ?
Na4 O1I C1I C6I -66.1(6) . . . . ?
Mg5 O1I C1I C2I -4.5(8) . . . . ?
Mg6 O1I C1I C2I -142.5(4) . . . . ?
Na4 O1I C1I C2I 112.6(5) . . . . ?
O1I C1I C2I C3I -177.5(5) . . . . ?
C6I C1I C2I C3I 1.3(9) . . . . ?
Na4 C1I C2I C3I -120.7(6) . . . . ?
C1I C2I C3I C4I 0.0(10) . . . . ?
C2I C3I C4I C5I -0.4(10) . . . . ?
C3I C4I C5I C6I -0.5(10) . . . . ?
C4I C5I C6I C1I 1.8(10) . . . . ?
C4I C5I C6I C7I -177.0(6) . . . . ?
O1I C1I C6I C5I 176.6(6) . . . . ?
C2I C1I C6I C5I -2.1(9) . . . . ?
Na4 C1I C6I C5I 133.9(5) . . . . ?
O1I C1I C6I C7I -4.6(9) . . . . ?
C2I C1I C6I C7I 176.7(5) . . . . ?
Na4 C1I C6I C7I -47.3(6) . . . . ?
C5I C6I C7I O2I 169.6(6) . . . . ?
C1I C6I C7I O2I -9.2(10) . . . . ?
C5I C6I C7I O3I -11.5(8) . . . . ?
C1I C6I C7I O3I 169.7(5) . . . . ?
O3I C7I O2I Mg6 166.8(4) . . . . ?
C6I C7I O2I Mg6 -14.4(9) . . . . ?
O2I C7I O3I C8I -1.0(9) . . . . ?
C6I C7I O3I C8I -179.9(5) . . . . ?
Mg5 O1J C1 C2J 154.1(4) . . . . ?
Mg6 O1J C1 C2J -76.2(6) . . . . ?
Mg5 O1J C1 C6J -25.4(8) . . . . ?
Mg6 O1J C1 C6J 104.3(6) . . . . ?
O1J C1 C2J C3J -179.7(6) . . . . ?
C6J C1 C2J C3J -0.1(9) . . . . ?
C1 C2J C3J C4J 0.4(10) . . . . ?
C2J C3J C4J C5J -0.9(11) . . . . ?
C3J C4J C5J C6J 1.1(11) . . . . ?
O1J C1 C6J C5J 179.9(6) . . . . ?
C2J C1 C6J C5J 0.4(10) . . . . ?
O1J C1 C6J C7J 0.6(10) . . . . ?
C2J C1 C6J C7J -178.9(6) . . . . ?
C4J C5J C6J C1 -0.9(11) . . . . ?
C4J C5J C6J C7J 178.4(6) . . . . ?
C1 C6J C7J O2J 5.9(11) . . . . ?
C5J C6J C7J O2J -173.4(7) . . . . ?
C1 C6J C7J O3J -174.9(6) . . . . ?
C5J C6J C7J O3J 5.8(10) . . . . ?
O3J C7J O2J Mg5 -166.6(5) . . . . ?
C6J C7J O2J Mg5 12.6(10) . . . . ?
O2J C7J O3J C8J 2.3(11) . . . . ?
C6J C7J O3J C8J -177.0(8) . . . . ?
Mg5 O1K C1K C2K -148.4(6) . . . . ?
Na2 O1K C1K C2K 79.9(7) . . . . ?
Mg5 O1K C1K C6K 34.3(9) . . . . ?
Na2 O1K C1K C6K -97.4(7) . . . . ?
O1K C1K C2K C3K -176.8(8) . . . . ?
C6K C1K C2K C3K 0.7(12) . . . . ?
C1K C2K C3K C4K 0.4(16) . . . . ?
C2K C3K C4K C5K -0.2(16) . . . . ?
C3K C4K C5K C6K -1.2(15) . . . . ?
C4K C5K C6K C1K 2.4(13) . . . . ?
C4K C5K C6K C7K -179.3(8) . . . . ?
O1K C1K C6K C5K 175.3(7) . . . . ?
C2K C1K C6K C5K -2.1(10) . . . . ?
O1K C1K C6K C7K -3.0(10) . . . . ?
C2K C1K C6K C7K 179.6(6) . . . . ?
C5K C6K C7K O2K 167.1(7) . . . . ?
C1K C6K C7K O2K -14.6(11) . . . . ?
C5K C6K C7K O3K -12.3(9) . . . . ?
C1K C6K C7K O3K 166.0(6) . . . . ?
O3K C7K O2K Mg5 178.0(4) . . . . ?
C6K C7K O2K Mg5 -1.3(10) . . . . ?
O2K C7K O3K C8K 1.1(9) . . . . ?
C6K C7K O3K C8K -179.5(6) . . . . ?
Mg6 O1L C1L C2L -164.7(4) . . . . ?
Na1 O1L C1L C2L 18.2(8) . . . . ?
Mg6 O1L C1L C6L 14.9(9) . . . . ?
Na1 O1L C1L C6L -162.1(4) . . . . ?
O1L C1L C2L C3L 179.7(6) . . . . ?
C6L C1L C2L C3L 0.1(9) . . . . ?
C1L C2L C3L C4L 1.6(10) . . . . ?
C2L C3L C4L C5L -3.0(11) . . . . ?
C3L C4L C5L C6L 2.9(11) . . . . ?
C4L C5L C6L C1L -1.3(10) . . . . ?
C4L C5L C6L C7L 179.5(7) . . . . ?
O1L C1L C6L C5L -179.9(6) . . . . ?
C2L C1L C6L C5L -0.3(9) . . . . ?
O1L C1L C6L C7L -0.7(10) . . . . ?
C2L C1L C6L C7L 178.9(6) . . . . ?
C5L C6L C7L O2L 179.2(6) . . . . ?
C1L C6L C7L O2L 0.0(11) . . . . ?
C5L C6L C7L O3L -1.2(9) . . . . ?
C1L C6L C7L O3L 179.5(6) . . . . ?
O3L C7L O2L Mg6 167.3(4) . . . . ?
C6L C7L O2L Mg6 -13.1(10) . . . . ?
O2L C7L O3L C8L -3.1(10) . . . . ?
C6L C7L O3L C8L 177.3(7) . . . . ?
Na3 O1M C1M C6M -43.0(8) . . . . ?
Na3 O1M C1M C2M 138.7(5) . . . . ?
O1M C1M C2M C3M -179.7(6) . . . . ?
C6M C1M C2M C3M 2.0(10) . . . . ?
C1M C2M C3M C4M -2.9(10) . . . . ?
C2M C3M C4M C5M 2.2(11) . . . . ?
C3M C4M C5M C6M -0.6(10) . . . . ?
O1M C1M C6M C5M -178.7(5) . . . . ?
C2M C1M C6M C5M -0.4(10) . . . . ?
O1M C1M C6M C7M 2.0(10) . . . . ?
C2M C1M C6M C7M -179.7(6) . . . . ?
C4M C5M C6M C1M -0.3(10) . . . . ?
C4M C5M C6M C7M 179.0(6) . . . . ?
C1M C6M C7M O2M 10.8(10) . . . . ?
C5M C6M C7M O2M -168.5(6) . . . . ?
C1M C6M C7M O3M -168.9(6) . . . . ?
C5M C6M C7M O3M 11.8(8) . . . . ?
O3M C7M O2M Na3 -151.6(5) . . . . ?
C6M C7M O2M Na3 28.7(11) . . . . ?
O2M C7M O3M C8M 6.4(9) . . . . ?
C6M C7M O3M C8M -173.9(5) . . . . ?
O1N C1N C2N C3N -176.5(5) . . . . ?
C6N C1N C2N C3N 0.0 . . . . ?
C1N C2N C3N C4N 0.0 . . . . ?
C2N C3N C4N C5N 0.0 . . . . ?
C3N C4N C5N C6N 0.0 . . . . ?
C4N C5N C6N C1N 0.0 . . . . ?
C4N C5N C6N C7N -173.0(6) . . . . ?
O1N C1N C6N C5N 176.2(5) . . . . ?
C2N C1N C6N C5N 0.0 . . . . ?
O1N C1N C6N C7N -11.0(6) . . . . ?
C2N C1N C6N C7N 172.8(6) . . . . ?
C5N C6N C7N O2N -170.4(7) . . . . ?
C1N C6N C7N O2N 16.7(11) . . . . ?
C5N C6N C7N O3N 4.6(8) . . . . ?
C1N C6N C7N O3N -168.3(5) . . . . ?
O3N C7N O2N Na2 -92.2(19) . . . . ?
C6N C7N O2N Na2 82(2) . . . . ?
O2N C7N O3N C8N -6.3(11) . . . . ?
C6N C7N O3N C8N 178.2(7) . . . . ?
C4O O1O C1O C2O -13.7(17) . . . . ?
Na4 O1O C1O C2O 131.7(12) . . . . ?
O1O C1O C2O C3O 34.1(17) . . . . ?
C1O C2O C3O C4O -37.5(16) . . . . ?
C1O O1O C4O C3O -10.9(18) . . . . ?
Na4 O1O C4O C3O -168.9(11) . . . . ?
C2O C3O C4O O1O 29.3(17) . . . . ?
C2O C3O C4O Na4 10(3) . . . . ?
C4R O1R C1R C2R 15(5) . . . . ?
O1R C1R C2R C3R -10(5) . . . . ?
C1R C2R C3R C4R 2(5) . . . . ?
C1R O1R C4R C3R -14(5) . . . . ?
C2R C3R C4R O1R 6(4) . . . . ?
C4S O1S C1S C2S 1(3) . . . . ?
O1S C1S C2S C3S 29(3) . . . . ?
C1S C2S C3S C4S -48(2) . . . . ?
C1S O1S C4S C3S -29(3) . . . . ?
C2S C3S C4S O1S 48(2) . . . . ?

_cod_duplicate_entry 7710373
